data_7109612
loop_
_publ_author_name
'George F. S. Whitehead'
'Bryony Cross'
'Laura Carthy'
'Victoria A. Milway'
'Harapriya Rath'
'Antonio Fernandez'
'Sarah L. Heath'
'Christopher A. Muryn'
'Robin G. Pritchard'
'Simon J. Teat'
'Grigore A. Timco'
'Richard E. P. Winpenny'

_publ_section_title
;
 Rings and threads as linkers in metal-organic frameworks and
 poly-rotaxanes
;
_journal_name_full Chem.Commun.
_journal_page_first 7195
_journal_paper_doi 10.1039/c3cc42300j
_journal_volume 49
_journal_year 2013
_chemical_formula_sum 'C376 H600 Cr28 Cu3 F32 N30 Ni4 O148'
_chemical_formula_weight 10398.15
_space_group_IT_number 2
_symmetry_cell_setting triclinic
_symmetry_space_group_name_Hall '-P 1'
_symmetry_space_group_name_H-M 'P -1'
_atom_sites_solution_hydrogens geom
_atom_sites_solution_primary direct
_atom_sites_solution_secondary difmap
_audit_conform_dict_location ftp://ftp.iucr.org/pub/cif_core.dic
_audit_conform_dict_name cif_core.dic
_audit_conform_dict_version 2.4
_audit_creation_date 2012-07-03
_audit_creation_method 'WinGX routine CIF_UPDATE'
_audit_update_record
;
2012-07-27 
;
_cell_angle_alpha 96.992(2)
_cell_angle_beta 102.583(2)
_cell_angle_gamma 93.852(2)
_cell_formula_units_Z 1
_cell_length_a 16.1810(4)
_cell_length_b 28.3116(6)
_cell_length_c 33.5398(7)
_cell_measurement_reflns_used 31467
_cell_measurement_temperature 100(2)
_cell_measurement_theta_max 31.956
_cell_measurement_theta_min 1.4907
_cell_volume 14814.6(6)
_computing_cell_refinement
;
        CrysAlisPro, Agilent Technologies,
        Version 1.171.35.6 (release 27-01-2011 CrysAlis171 .NET)
        (compiled Jan 27 2011,13:34:29)
;
_computing_data_collection
;
        CrysAlisPro, Agilent Technologies,
        Version 1.171.35.6 (release 27-01-2011 CrysAlis171 .NET)
        (compiled Jan 27 2011,13:34:29)
;
_computing_data_reduction
;
        CrysAlisPro, Agilent Technologies,
        Version 1.171.35.6 (release 27-01-2011 CrysAlis171 .NET)
        (compiled Jan 27 2011,13:34:29)
;
_computing_structure_refinement 'SHELXL-97 (Sheldrick, 1997)'
_computing_structure_solution 'SHELXS-97 (Sheldrick, 1990)'
_diffrn_ambient_temperature 100(2)
_diffrn_measured_fraction_theta_full 0.976
_diffrn_measured_fraction_theta_max 0.976
_diffrn_measurement_device_type 'dtrek-CrysAlisPro-abstract goniometer imported rigaku-d*trek images'
_diffrn_measurement_method '\w scans'
_diffrn_orient_matrix_UB_11 -0.0236505
_diffrn_orient_matrix_UB_12 -0.0176658
_diffrn_orient_matrix_UB_13 0.0062197
_diffrn_orient_matrix_UB_21 -0.0214335
_diffrn_orient_matrix_UB_22 -0.0072071
_diffrn_orient_matrix_UB_23 -0.0201793
_diffrn_orient_matrix_UB_31 0.0300355
_diffrn_orient_matrix_UB_32 -0.0155769
_diffrn_orient_matrix_UB_33 -0.0024237
_diffrn_radiation_monochromator graphite
_diffrn_radiation_type synchrotron
_diffrn_radiation_wavelength 0.6889
_diffrn_reflns_av_R_equivalents 0.036
_diffrn_reflns_av_unetI/netI 0.0455
_diffrn_reflns_limit_h_max 19
_diffrn_reflns_limit_h_min -19
_diffrn_reflns_limit_k_max 33
_diffrn_reflns_limit_k_min -34
_diffrn_reflns_limit_l_max 40
_diffrn_reflns_limit_l_min -40
_diffrn_reflns_number 127606
_diffrn_reflns_theta_full 24.84
_diffrn_reflns_theta_max 24.84
_diffrn_reflns_theta_min 1.49
_diffrn_standards_number 0
_exptl_absorpt_coefficient_mu 0.798
_exptl_absorpt_correction_T_max 1
_exptl_absorpt_correction_T_min 0.64755
_exptl_absorpt_correction_type multi-scan
_exptl_absorpt_process_details
;
        CrysAlisPro, Agilent Technologies,
        Version 1.171.35.6 (release 27-01-2011 CrysAlis171 .NET)
        (compiled Jan 27 2011,13:34:29)
        Empirical absorption correction using spherical harmonics,
 implemented in SCALE3 ABSPACK scaling algorithm.
;
_exptl_crystal_colour Green
_exptl_crystal_density_diffrn 1.166
_exptl_crystal_density_method 'not measured'
_exptl_crystal_description Plate
_exptl_crystal_F_000 5409
_exptl_crystal_size_max 0.34
_exptl_crystal_size_mid 0.17
_exptl_crystal_size_min 0.03
_refine_diff_density_max 1.974
_refine_diff_density_min -1.223
_refine_diff_density_rms 0.174
_refine_ls_extinction_method none
_refine_ls_goodness_of_fit_ref 1.321
_refine_ls_hydrogen_treatment constr
_refine_ls_matrix_type full
_refine_ls_number_parameters 2722
_refine_ls_number_reflns 54921
_refine_ls_number_restraints 6586
_refine_ls_restrained_S_all 1.367
_refine_ls_R_factor_all 0.1154
_refine_ls_R_factor_gt 0.1000
_refine_ls_shift/su_max 0.126
_refine_ls_shift/su_mean 0.003
_refine_ls_structure_factor_coef Fsqd
_refine_ls_weighting_details 'calc w=1/[\s^2^(Fo^2^)+(0.2000P)^2^+0.0000P] where P=(Fo^2^+2Fc^2^)/3'
_refine_ls_weighting_scheme calc
_refine_ls_wR_factor_gt 0.3133
_refine_ls_wR_factor_ref 0.3434
_reflns_number_gt 42353
_reflns_number_total 56300
_reflns_threshold_expression >2sigma(I)
_cod_data_source_file c3cc42300j.txt
_cod_data_source_block gw030-11-p-1
_cod_database_code 7109612

loop_
_symmetry_equiv_pos_as_xyz
'x, y, z'
'-x, -y, -z'

loop_
_atom_site_label
_atom_site_type_symbol
_atom_site_fract_x
_atom_site_fract_y
_atom_site_fract_z
_atom_site_U_iso_or_equiv
_atom_site_adp_type
_atom_site_occupancy
_atom_site_symmetry_multiplicity
_atom_site_calc_flag
_atom_site_refinement_flags_posn
_atom_site_refinement_flags_adp
_atom_site_refinement_flags_occupancy
_atom_site_disorder_assembly
_atom_site_disorder_group
Cr1A Cr 0.52241(3) 0.20996(2) 0.98580(2) 0.07617(12) Uani 0.541(3) 1 d . . P A 1
Ni1A Ni 0.52241(3) 0.20996(2) 0.98580(2) 0.07617(12) Uani 0.459(3) 1 d . . P A 2
Cr2A Cr 0.68253(2) 0.29391(2) 0.98710(2) 0.06045(10) Uani 1 1 d . . . . .
Cr3A Cr 0.80686(2) 0.37503(2) 1.06213(2) 0.05435(9) Uani 1 1 d . . . . .
Cr4A Cr 0.76706(2) 0.44542(2) 1.14355(2) 0.04780(8) Uani 1 1 d . . . . .
Cr5A Cr 0.63478(2) 0.42933(2) 1.20780(2) 0.05279(9) Uani 1 1 d . . . . .
Cr6A Cr 0.45379(2) 0.35569(2) 1.19931(2) 0.06149(10) Uani 1 1 d . . . . .
Cr7A Cr 0.35664(3) 0.25601(2) 1.13490(2) 0.07916(13) Uani 1 1 d . . . . .
Cr8A Cr 0.36599(3) 0.19904(2) 1.03992(2) 0.08007(12) Uani 0.459(3) 1 d . . P A 2
Ni8A Ni 0.36599(3) 0.19904(2) 1.03992(2) 0.08007(12) Uani 0.541(3) 1 d . . P A 1
F1A F 0.61599(8) 0.25784(4) 1.01664(3) 0.0597(3) Uani 1 1 d . . . . .
F2A F 0.69652(7) 0.34494(4) 1.03266(3) 0.0571(3) Uani 1 1 d . . . . .
F3A F 0.76322(7) 0.38379(4) 1.11148(3) 0.0499(3) Uani 1 1 d . . . . .
F4A F 0.65836(6) 0.42547(4) 1.15379(3) 0.0497(3) Uani 1 1 d . . . . .
F5A F 0.56723(7) 0.36797(4) 1.19071(3) 0.0540(3) Uani 1 1 d . . . . .
F6A F 0.42120(8) 0.31865(4) 1.14550(3) 0.0632(3) Uani 1 1 d . . . . .
F7A F 0.42010(8) 0.23681(4) 1.09554(4) 0.0655(4) Uani 1 1 d . . . . .
F8A F 0.44993(8) 0.23714(4) 1.02015(4) 0.0639(4) Uani 1 1 d . . . . .
O1A O 0.59985(14) 0.17927(6) 0.95331(5) 0.0873(6) Uani 1 1 d . U . . .
O2A O 0.67592(12) 0.24280(6) 0.94136(5) 0.0789(6) Uani 1 1 d . U . . .
O3A O 0.48477(12) 0.25320(6) 0.94427(4) 0.0744(5) Uani 1 1 d . U . . .
O4A O 0.57889(11) 0.31838(5) 0.95749(4) 0.0674(5) Uani 1 1 d . U . . .
O5A O 0.75086(11) 0.33390(6) 0.95943(4) 0.0712(5) Uani 1 1 d . U . . .
O6A O 0.85546(10) 0.36846(6) 1.01312(4) 0.0707(5) Uani 1 1 d . U . . .
O7A O 0.78392(11) 0.26628(6) 1.01593(5) 0.0701(5) Uani 1 1 d . U . . .
O8A O 0.84284(9) 0.31270(6) 1.07577(4) 0.0621(4) Uani 1 1 d . U . . .
O9A O 0.91712(9) 0.40712(6) 1.09289(4) 0.0634(4) Uani 1 1 d . U . . .
O10A O 0.87794(9) 0.46692(5) 1.13418(4) 0.0587(4) Uani 1 1 d . U . . .
O11A O 0.76972(9) 0.43653(5) 1.04617(4) 0.0591(4) Uani 1 1 d . U . . .
O12A O 0.70872(9) 0.47159(5) 1.09428(4) 0.0561(4) Uani 1 1 d . U . . .
O13A O 0.76873(9) 0.50837(5) 1.17538(4) 0.0601(4) Uani 1 1 d . U . . .
O14A O 0.70242(10) 0.49173(6) 1.22548(4) 0.0663(5) Uani 1 1 d . U . . .
O15A O 0.82938(8) 0.41970(5) 1.19199(4) 0.0531(4) Uani 1 1 d . U . . .
O16A O 0.73369(9) 0.39434(6) 1.22678(4) 0.0598(4) Uani 1 1 d . U . . .
O17A O 0.61446(9) 0.43209(6) 1.26355(4) 0.0678(5) Uani 1 1 d . U . . .
O18A O 0.48700(11) 0.39326(7) 1.25479(5) 0.0822(5) Uani 1 1 d . U . . .
O19A O 0.53489(9) 0.46424(5) 1.18890(4) 0.0633(4) Uani 1 1 d . U . . .
O20A O 0.41886(9) 0.41307(6) 1.17463(5) 0.0717(5) Uani 1 1 d . U . . .
O21A O 0.34003(11) 0.34675(7) 1.20877(6) 0.0859(6) Uani 1 1 d . U . . .
O22A O 0.29055(12) 0.27394(8) 1.17671(6) 0.1058(7) Uani 1 1 d . U . . .
O23A O 0.48874(11) 0.29987(6) 1.22515(5) 0.0790(5) Uani 1 1 d . U . . .
O24A O 0.44511(13) 0.23459(6) 1.17978(5) 0.0893(6) Uani 1 1 d . U . . .
O25A O 0.29783(15) 0.19237(8) 1.12753(7) 0.1151(8) Uani 1 1 d . U . . .
O26A O 0.28300(12) 0.15992(7) 1.06208(6) 0.0949(6) Uani 1 1 d . U . . .
O27A O 0.27197(11) 0.27877(8) 1.09259(7) 0.0962(7) Uani 1 1 d . U . . .
O28A O 0.28401(12) 0.24893(7) 1.02918(6) 0.0904(6) Uani 1 1 d . U . . .
O29A O 0.31938(12) 0.15900(7) 0.98361(6) 0.0894(6) Uani 1 1 d . U . . .
O30A O 0.43239(14) 0.16143(6) 0.95474(6) 0.0924(7) Uani 1 1 d . U . . .
O31A O 0.44904(11) 0.15096(5) 1.05590(5) 0.0735(5) Uani 1 1 d . U . . .
O32A O 0.56146(12) 0.16682(6) 1.02768(5) 0.0808(6) Uani 1 1 d . U . . .
C1A C 0.65109(18) 0.19838(9) 0.93625(7) 0.0813(8) Uani 1 1 d D U . . .
C2A C 0.6847(2) 0.16532(11) 0.90667(9) 0.1204(13) Uani 1 1 d D U . . .
C3A C 0.6124(3) 0.13886(15) 0.87364(10) 0.191(2) Uani 1 1 d D U . . .
H3A1 H 0.6353 0.1173 0.8545 0.286 Uiso 1 1 calc R U . . .
H3A2 H 0.5804 0.1619 0.8585 0.286 Uiso 1 1 calc R U . . .
H3A3 H 0.5746 0.1203 0.8864 0.286 Uiso 1 1 calc R U . . .
C4A C 0.7317(3) 0.12850(13) 0.92995(14) 0.210(2) Uani 1 1 d D U . . .
H4A1 H 0.7544 0.1068 0.9108 0.315 Uiso 1 1 calc R U . . .
H4A2 H 0.6924 0.1102 0.9421 0.315 Uiso 1 1 calc R U . . .
H4A3 H 0.7787 0.1449 0.9519 0.315 Uiso 1 1 calc R U . . .
C5A C 0.7442(2) 0.19252(14) 0.88692(11) 0.2123(17) Uani 1 1 d D U . . .
H5A1 H 0.7660 0.1702 0.8679 0.318 Uiso 1 1 calc R U . . .
H5A2 H 0.7918 0.2092 0.9083 0.318 Uiso 1 1 calc R U . . .
H5A3 H 0.7136 0.2159 0.8717 0.318 Uiso 1 1 calc R U . . .
C6A C 0.50749(15) 0.29596(8) 0.94062(6) 0.0609(6) Uani 1 1 d . U . . .
C7A C 0.43998(16) 0.32087(8) 0.91237(6) 0.0709(7) Uani 1 1 d D U . . .
C8A C 0.4046(2) 0.28608(12) 0.87270(8) 0.1051(11) Uani 1 1 d D U . . .
H8A1 H 0.3778 0.2569 0.8794 0.158 Uiso 1 1 calc R U . . .
H8A2 H 0.4511 0.2780 0.8594 0.158 Uiso 1 1 calc R U . . .
H8A3 H 0.3623 0.3010 0.8539 0.158 Uiso 1 1 calc R U . . .
C9A C 0.48094(19) 0.36624(9) 0.90246(8) 0.0928(9) Uani 1 1 d D U . . .
H9A1 H 0.5257 0.3584 0.8879 0.139 Uiso 1 1 calc R U . . .
H9A2 H 0.5058 0.3877 0.9281 0.139 Uiso 1 1 calc R U . . .
H9A3 H 0.4379 0.3821 0.8849 0.139 Uiso 1 1 calc R U . . .
C10A C 0.36931(18) 0.32979(12) 0.93514(9) 0.0985(11) Uani 1 1 d D U . . .
H10A H 0.3452 0.2993 0.9407 0.148 Uiso 1 1 calc R U . . .
H10B H 0.3247 0.3451 0.9180 0.148 Uiso 1 1 calc R U . . .
H10C H 0.3927 0.3507 0.9612 0.148 Uiso 1 1 calc R U . . .
C11A C 0.82154(16) 0.35774(10) 0.97477(6) 0.0746(7) Uani 1 1 d . U . . .
C12A C 0.87355(18) 0.37385(11) 0.94464(7) 0.1039(10) Uani 1 1 d D U . . .
C13A C 0.8144(2) 0.39314(17) 0.91039(9) 0.2140(16) Uani 1 1 d D U . . .
H13A H 0.8465 0.4036 0.8909 0.321 Uiso 1 1 calc R U . . .
H13B H 0.7887 0.4203 0.9221 0.321 Uiso 1 1 calc R U . . .
H13C H 0.7695 0.3680 0.8960 0.321 Uiso 1 1 calc R U . . .
C14A C 0.9022(3) 0.32887(15) 0.92461(12) 0.2208(18) Uani 1 1 d D U . . .
H14A H 0.9412 0.3147 0.9455 0.331 Uiso 1 1 calc R U . . .
H14B H 0.9313 0.3369 0.9032 0.331 Uiso 1 1 calc R U . . .
H14C H 0.8525 0.3059 0.9121 0.331 Uiso 1 1 calc R U . . .
C15A C 0.95063(19) 0.40839(13) 0.96669(8) 0.1137(11) Uani 1 1 d D U . . .
H15A H 0.9866 0.3932 0.9880 0.171 Uiso 1 1 calc R U . . .
H15B H 0.9316 0.4374 0.9795 0.171 Uiso 1 1 calc R U . . .
H15C H 0.9833 0.4168 0.9467 0.171 Uiso 1 1 calc R U . . .
C16A C 0.83139(15) 0.27401(8) 1.05137(7) 0.0645(7) Uani 1 1 d . U . . .
C17A C 0.87902(15) 0.23024(10) 1.06605(8) 0.0850(9) Uani 1 1 d D U . . .
C18A C 0.8118(2) 0.19058(11) 1.06719(11) 0.1107(13) Uani 1 1 d D U . . .
H18A H 0.7738 0.1823 1.0398 0.166 Uiso 1 1 calc R U . . .
H18B H 0.7788 0.2015 1.0872 0.166 Uiso 1 1 calc R U . . .
H18C H 0.8395 0.1624 1.0753 0.166 Uiso 1 1 calc R U . . .
C19A C 0.9258(2) 0.21079(13) 1.03376(10) 0.1291(13) Uani 1 1 d D U . . .
H19A H 0.8851 0.2016 1.0072 0.194 Uiso 1 1 calc R U . . .
H19B H 0.9536 0.1828 1.0423 0.194 Uiso 1 1 calc R U . . .
H19C H 0.9688 0.2355 1.0310 0.194 Uiso 1 1 calc R U . . .
C20A C 0.9401(2) 0.24485(11) 1.10747(9) 0.1002(11) Uani 1 1 d D U . . .
H20A H 0.9817 0.2707 1.1054 0.150 Uiso 1 1 calc R U . . .
H20B H 0.9698 0.2174 1.1159 0.150 Uiso 1 1 calc R U . . .
H20C H 0.9084 0.2560 1.1280 0.150 Uiso 1 1 calc R U . . .
C21A C 0.93222(14) 0.44684(8) 1.11681(6) 0.0596(6) Uani 1 1 d . U . . .
C22A C 1.02384(14) 0.47072(9) 1.12660(7) 0.0734(7) Uani 1 1 d D U . . .
C23A C 1.07597(17) 0.44360(11) 1.15755(9) 0.0951(10) Uani 1 1 d D U . . .
H23A H 1.0551 0.4469 1.1830 0.143 Uiso 1 1 calc R U . . .
H23B H 1.1358 0.4566 1.1637 0.143 Uiso 1 1 calc R U . . .
H23C H 1.0709 0.4097 1.1461 0.143 Uiso 1 1 calc R U . . .
C24A C 1.02655(16) 0.52300(9) 1.14489(8) 0.0859(9) Uani 1 1 d D U . . .
H24A H 1.0056 0.5248 1.1703 0.129 Uiso 1 1 calc R U . . .
H24B H 0.9906 0.5399 1.1250 0.129 Uiso 1 1 calc R U . . .
H24C H 1.0852 0.5378 1.1512 0.129 Uiso 1 1 calc R U . . .
C25A C 1.05540(18) 0.46657(14) 1.08705(8) 0.1131(12) Uani 1 1 d D U . . .
H25A H 1.0207 0.4842 1.0673 0.170 Uiso 1 1 calc R U . . .
H25B H 1.0509 0.4328 1.0753 0.170 Uiso 1 1 calc R U . . .
H25C H 1.1149 0.4800 1.0930 0.170 Uiso 1 1 calc R U . . .
C26A C 0.72474(14) 0.46648(7) 1.05883(6) 0.0579(6) Uani 1 1 d . U . . .
C27A C 0.68476(17) 0.50095(9) 1.02893(7) 0.0831(8) Uani 1 1 d D U . . .
C28A C 0.6366(3) 0.47130(13) 0.98886(9) 0.1336(15) Uani 1 1 d D U . . .
H28A H 0.5895 0.4512 0.9941 0.200 Uiso 1 1 calc R U . . .
H28B H 0.6751 0.4510 0.9776 0.200 Uiso 1 1 calc R U . . .
H28C H 0.6140 0.4926 0.9690 0.200 Uiso 1 1 calc R U . . .
C29A C 0.7542(2) 0.53076(13) 1.02000(12) 0.1808(15) Uani 1 1 d D U . . .
H29A H 0.7930 0.5103 1.0092 0.271 Uiso 1 1 calc R U . . .
H29B H 0.7853 0.5509 1.0454 0.271 Uiso 1 1 calc R U . . .
H29C H 0.7308 0.5511 0.9995 0.271 Uiso 1 1 calc R U . . .
C30A C 0.6215(2) 0.52950(10) 1.04641(8) 0.1024(10) Uani 1 1 d D U . . .
H30A H 0.5756 0.5076 1.0506 0.154 Uiso 1 1 calc R U . . .
H30B H 0.5976 0.5510 1.0271 0.154 Uiso 1 1 calc R U . . .
H30C H 0.6504 0.5483 1.0729 0.154 Uiso 1 1 calc R U . . .
C31A C 0.74160(15) 0.52000(8) 1.20835(6) 0.0635(7) Uani 1 1 d . U . . .
C32A C 0.75994(17) 0.57308(9) 1.22750(7) 0.0850(9) Uani 1 1 d D U . . .
C33A C 0.8243(3) 0.59874(12) 1.20943(11) 0.1718(16) Uani 1 1 d D U . . .
H33A H 0.8780 0.5841 1.2153 0.258 Uiso 1 1 calc R U . . .
H33B H 0.8338 0.6325 1.2217 0.258 Uiso 1 1 calc R U . . .
H33C H 0.8031 0.5964 1.1795 0.258 Uiso 1 1 calc R U . . .
C34A C 0.7895(2) 0.57579(12) 1.27310(8) 0.1079(12) Uani 1 1 d D U . . .
H34A H 0.8442 0.5622 1.2796 0.162 Uiso 1 1 calc R U . . .
H34B H 0.7475 0.5577 1.2838 0.162 Uiso 1 1 calc R U . . .
H34C H 0.7964 0.6093 1.2859 0.162 Uiso 1 1 calc R U . . .
C35A C 0.6764(2) 0.59483(13) 1.21809(16) 0.182(2) Uani 1 1 d D U . . .
H35A H 0.6347 0.5777 1.2298 0.273 Uiso 1 1 calc R U . . .
H35B H 0.6554 0.5923 1.1881 0.273 Uiso 1 1 calc R U . . .
H35C H 0.6847 0.6286 1.2302 0.273 Uiso 1 1 calc R U . . .
C36A C 0.80662(13) 0.39706(8) 1.21914(6) 0.0582(6) Uani 1 1 d . U . . .
C37A C 0.87568(14) 0.37095(9) 1.24412(6) 0.0718(7) Uani 1 1 d D U . . .
C38A C 0.83680(18) 0.33492(9) 1.26648(8) 0.0919(9) Uani 1 1 d D U . . .
H38A H 0.7989 0.3106 1.2463 0.138 Uiso 1 1 calc R U . . .
H38B H 0.8043 0.3513 1.2845 0.138 Uiso 1 1 calc R U . . .
H38C H 0.8821 0.3196 1.2831 0.138 Uiso 1 1 calc R U . . .
C39A C 0.92125(19) 0.34373(12) 1.21510(10) 0.1441(11) Uani 1 1 d D U . . .
H39A H 0.8810 0.3191 1.1963 0.216 Uiso 1 1 calc R U . . .
H39B H 0.9676 0.3285 1.2311 0.216 Uiso 1 1 calc R U . . .
H39C H 0.9446 0.3659 1.1991 0.216 Uiso 1 1 calc R U . . .
C40A C 0.9323(2) 0.40893(14) 1.27523(12) 0.1777(16) Uani 1 1 d D U . . .
H40A H 0.9569 0.4324 1.2608 0.267 Uiso 1 1 calc R U . . .
H40B H 0.9781 0.3942 1.2921 0.267 Uiso 1 1 calc R U . . .
H40C H 0.8988 0.4249 1.2930 0.267 Uiso 1 1 calc R U . . .
C41A C 0.55435(15) 0.41663(9) 1.27708(6) 0.0677(7) Uani 1 1 d . U . . .
C42A C 0.55869(18) 0.42582(10) 1.32291(7) 0.0918(9) Uani 1 1 d D U . . .
C43A C 0.5706(3) 0.37692(12) 1.33834(9) 0.159(2) Uani 1 1 d D U . . .
H43A H 0.5736 0.3805 1.3681 0.239 Uiso 1 1 calc R U . . .
H43B H 0.6233 0.3654 1.3328 0.239 Uiso 1 1 calc R U . . .
H43C H 0.5223 0.3539 1.3239 0.239 Uiso 1 1 calc R U . . .
C44A C 0.63602(17) 0.46003(11) 1.34502(7) 0.0883(9) Uani 1 1 d D U . . .
H44A H 0.6375 0.4655 1.3746 0.132 Uiso 1 1 calc R U . . .
H44B H 0.6326 0.4905 1.3339 0.132 Uiso 1 1 calc R U . . .
H44C H 0.6878 0.4461 1.3408 0.132 Uiso 1 1 calc R U . . .
C45A C 0.47721(17) 0.44734(15) 1.32964(9) 0.1267(14) Uani 1 1 d D U . . .
H45A H 0.4794 0.4535 1.3593 0.190 Uiso 1 1 calc R U . . .
H45B H 0.4276 0.4248 1.3160 0.190 Uiso 1 1 calc R U . . .
H45C H 0.4727 0.4774 1.3180 0.190 Uiso 1 1 calc R U . . .
C46A C 0.45699(14) 0.45317(8) 1.17621(6) 0.0603(6) Uani 1 1 d . U . . .
C47A C 0.40233(15) 0.49304(9) 1.16283(7) 0.0852(7) Uani 1 1 d D U . . .
C48A C 0.44743(19) 0.52769(10) 1.14224(9) 0.0981(10) Uani 1 1 d D U . . .
H48A H 0.4105 0.5526 1.1342 0.147 Uiso 1 1 calc R U . . .
H48B H 0.4612 0.5107 1.1176 0.147 Uiso 1 1 calc R U . . .
H48C H 0.5000 0.5424 1.1615 0.147 Uiso 1 1 calc R U . . .
C49A C 0.3834(3) 0.51766(14) 1.20131(10) 0.1970(15) Uani 1 1 d D U . . .
H49A H 0.3479 0.5436 1.1946 0.296 Uiso 1 1 calc R U . . .
H49B H 0.4367 0.5309 1.2207 0.296 Uiso 1 1 calc R U . . .
H49C H 0.3531 0.4947 1.2140 0.296 Uiso 1 1 calc R U . . .
C50A C 0.32021(19) 0.47353(13) 1.13181(14) 0.1530(16) Uani 1 1 d D U . . .
H50A H 0.2868 0.5000 1.1243 0.230 Uiso 1 1 calc R U . . .
H50B H 0.2873 0.4514 1.1441 0.230 Uiso 1 1 calc R U . . .
H50C H 0.3336 0.4566 1.1071 0.230 Uiso 1 1 calc R U . . .
C51A C 0.28555(17) 0.31187(11) 1.19965(8) 0.0837(8) Uani 1 1 d . U . . .
C52A C 0.20986(16) 0.31201(12) 1.22047(9) 0.1082(12) Uani 1 1 d D U . . .
C53A C 0.2029(2) 0.36224(14) 1.24122(13) 0.1630(17) Uani 1 1 d D U . . .
H53A H 0.2568 0.3741 1.2608 0.244 Uiso 1 1 calc R U . . .
H53B H 0.1570 0.3612 1.2560 0.244 Uiso 1 1 calc R U . . .
H53C H 0.1906 0.3836 1.2202 0.244 Uiso 1 1 calc R U . . .
C54A C 0.1291(2) 0.29240(19) 1.18890(12) 0.168(2) Uani 1 1 d D U . . .
H54A H 0.1169 0.3139 1.1680 0.253 Uiso 1 1 calc R U . . .
H54B H 0.0816 0.2900 1.2026 0.253 Uiso 1 1 calc R U . . .
H54C H 0.1364 0.2606 1.1756 0.253 Uiso 1 1 calc R U . . .
C55A C 0.2288(2) 0.28001(16) 1.25359(10) 0.1730(17) Uani 1 1 d D U . . .
H55A H 0.2815 0.2929 1.2736 0.260 Uiso 1 1 calc R U . . .
H55B H 0.2354 0.2478 1.2410 0.260 Uiso 1 1 calc R U . . .
H55C H 0.1818 0.2785 1.2677 0.260 Uiso 1 1 calc R U . . .
C56A C 0.48334(16) 0.25591(9) 1.21427(7) 0.0745(7) Uani 1 1 d . U . . .
C57A C 0.52559(18) 0.22642(9) 1.24732(8) 0.0954(9) Uani 1 1 d D U . . .
C58A C 0.6087(2) 0.25133(13) 1.27172(10) 0.1262(13) Uani 1 1 d D U . . .
H58A H 0.5994 0.2825 1.2853 0.189 Uiso 1 1 calc R U . . .
H58B H 0.6470 0.2558 1.2533 0.189 Uiso 1 1 calc R U . . .
H58C H 0.6342 0.2320 1.2926 0.189 Uiso 1 1 calc R U . . .
C59A C 0.4610(2) 0.22032(13) 1.27416(9) 0.1667(13) Uani 1 1 d D U . . .
H59A H 0.4079 0.2032 1.2571 0.250 Uiso 1 1 calc R U . . .
H59B H 0.4496 0.2518 1.2862 0.250 Uiso 1 1 calc R U . . .
H59C H 0.4842 0.2020 1.2963 0.250 Uiso 1 1 calc R U . . .
C60A C 0.5381(3) 0.17769(11) 1.22684(12) 0.1298(15) Uani 1 1 d D U . . .
H60A H 0.4830 0.1617 1.2111 0.195 Uiso 1 1 calc R U . . .
H60B H 0.5630 0.1585 1.2480 0.195 Uiso 1 1 calc R U . . .
H60C H 0.5763 0.1813 1.2082 0.195 Uiso 1 1 calc R U . . .
C61A C 0.26402(18) 0.16199(10) 1.09569(9) 0.0875(9) Uani 1 1 d . U . . .
C62A C 0.1962(2) 0.12466(13) 1.10167(12) 0.1508(16) Uani 1 1 d D U . . .
C63A C 0.1113(3) 0.1458(2) 1.0987(2) 0.293(4) Uani 1 1 d D U . . .
H63A H 0.0682 0.1214 1.1019 0.439 Uiso 1 1 calc R U . . .
H63B H 0.0938 0.1567 1.0717 0.439 Uiso 1 1 calc R U . . .
H63C H 0.1174 0.1730 1.1205 0.439 Uiso 1 1 calc R U . . .
C64A C 0.2199(4) 0.11266(18) 1.14458(12) 0.272(2) Uani 1 1 d D U . . .
H64A H 0.1771 0.0886 1.1485 0.408 Uiso 1 1 calc R U . . .
H64B H 0.2226 0.1415 1.1643 0.408 Uiso 1 1 calc R U . . .
H64C H 0.2756 0.1000 1.1491 0.408 Uiso 1 1 calc R U . . .
C65A C 0.1822(3) 0.08101(14) 1.06882(14) 0.197(2) Uani 1 1 d D U . . .
H65A H 0.1381 0.0581 1.0734 0.295 Uiso 1 1 calc R U . . .
H65B H 0.2354 0.0660 1.0705 0.295 Uiso 1 1 calc R U . . .
H65C H 0.1641 0.0908 1.0415 0.295 Uiso 1 1 calc R U . . .
C66A C 0.25620(16) 0.27744(10) 1.05440(9) 0.0828(8) Uani 1 1 d . U . . .
C67A C 0.19521(18) 0.31380(12) 1.03789(10) 0.1267(12) Uani 1 1 d D U . . .
C68A C 0.1181(2) 0.31001(17) 1.05533(14) 0.1771(18) Uani 1 1 d D U . . .
H68A H 0.0934 0.2767 1.0503 0.266 Uiso 1 1 calc R U . . .
H68B H 0.0762 0.3300 1.0421 0.266 Uiso 1 1 calc R U . . .
H68C H 0.1340 0.3208 1.0851 0.266 Uiso 1 1 calc R U . . .
C69A C 0.1715(4) 0.3053(2) 0.99230(13) 0.320(3) Uani 1 1 d D U . . .
H69A H 0.1372 0.2745 0.9830 0.480 Uiso 1 1 calc R U . . .
H69B H 0.2231 0.3050 0.9815 0.480 Uiso 1 1 calc R U . . .
H69C H 0.1384 0.3309 0.9821 0.480 Uiso 1 1 calc R U . . .
C70A C 0.2414(4) 0.36272(15) 1.0533(3) 0.323(4) Uani 1 1 d D U . . .
H70A H 0.2905 0.3666 1.0409 0.485 Uiso 1 1 calc R U . . .
H70B H 0.2609 0.3664 1.0834 0.485 Uiso 1 1 calc R U . . .
H70C H 0.2029 0.3871 1.0457 0.485 Uiso 1 1 calc R U . . .
C71A C 0.35836(18) 0.14620(9) 0.95672(8) 0.0792(8) Uani 1 1 d . U . . .
C72A C 0.32275(19) 0.10415(8) 0.92312(8) 0.0844(9) Uani 1 1 d . U . . .
C73A C 0.3580(3) 0.09575(11) 0.88974(10) 0.1131(12) Uani 1 1 d . U . . .
H73A H 0.4017 0.1179 0.8862 0.136 Uiso 1 1 calc R U . . .
C74A C 0.2531(2) 0.07302(11) 0.92639(11) 0.1059(12) Uani 1 1 d . U . . .
H74A H 0.2239 0.0787 0.9479 0.127 Uiso 1 1 calc R U . . .
C75A C 0.2297(2) 0.03271(11) 0.89531(13) 0.1238(13) Uani 1 1 d . U . . .
H75A H 0.1840 0.0106 0.8968 0.149 Uiso 1 1 calc R U . . .
C76A C 0.3298(3) 0.05428(12) 0.86023(11) 0.1211(14) Uani 1 1 d . U . . .
H76A H 0.3561 0.0487 0.8376 0.145 Uiso 1 1 calc R U . . .
N77A N 0.26894(18) 0.02386(8) 0.86357(7) 0.1036(9) Uani 1 1 d . U . . .
C78A C 0.52320(17) 0.14773(7) 1.05206(7) 0.0697(7) Uani 1 1 d . U . . .
C79A C 0.57736(19) 0.11971(8) 1.08107(8) 0.0809(8) Uani 1 1 d . U . . .
C80A C 0.6505(2) 0.10373(10) 1.07338(10) 0.1023(11) Uani 1 1 d . U . . .
H80A H 0.6674 0.1095 1.0489 0.123 Uiso 1 1 calc R U . . .
C81A C 0.5522(2) 0.11035(10) 1.11782(9) 0.1063(10) Uani 1 1 d . U . . .
H81A H 0.5012 0.1204 1.1243 0.128 Uiso 1 1 calc R U . . .
C82A C 0.7017(3) 0.07834(11) 1.10185(12) 0.1291(14) Uani 1 1 d . U . . .
H82A H 0.7523 0.0669 1.0961 0.155 Uiso 1 1 calc R U . . .
C83A C 0.6075(3) 0.08557(10) 1.14343(10) 0.1254(11) Uani 1 1 d . U . . .
H83A H 0.5921 0.0789 1.1681 0.150 Uiso 1 1 calc R U . . .
N84A N 0.6791(2) 0.07047(7) 1.13694(7) 0.1097(9) Uani 1 1 d . U . . .
Cr1B Cr -0.10122(3) 0.15576(2) 0.69965(2) 0.07883(11) Uani 0.477(3) 1 d . . P B 1
Ni1B Ni -0.10122(3) 0.15576(2) 0.69965(2) 0.07883(11) Uani 0.523(3) 1 d . . P B 2
Cr2B Cr -0.26942(2) 0.21916(2) 0.70555(2) 0.05295(9) Uani 1 1 d . . . . .
Cr3B Cr -0.34038(2) 0.31977(2) 0.67012(2) 0.04824(8) Uani 1 1 d . . . . .
Cr4B Cr -0.32168(2) 0.37256(2) 0.58617(2) 0.04643(8) Uani 1 1 d . . . . .
Cr5B Cr -0.17239(2) 0.37316(2) 0.52874(2) 0.04743(8) Uani 1 1 d . . . . .
Cr6B Cr -0.02823(2) 0.29453(2) 0.51165(2) 0.04615(8) Uani 1 1 d . . . . .
Cr7B Cr 0.07144(2) 0.20994(2) 0.56254(2) 0.04700(8) Uani 1 1 d . . . . .
Cr8B Cr 0.01810(2) 0.13641(2) 0.62745(2) 0.05716(9) Uani 0.523(3) 1 d . . P B 2
Ni8B Ni 0.01810(2) 0.13641(2) 0.62745(2) 0.05716(9) Uani 0.477(3) 1 d . . P B 1
F1B F -0.19420(7) 0.19221(4) 0.67395(3) 0.0527(3) Uani 1 1 d . . . . .
F2B F -0.25139(7) 0.27897(4) 0.68402(3) 0.0503(3) Uani 1 1 d . . . . .
F3B F -0.31607(6) 0.31842(4) 0.61597(3) 0.0458(3) Uani 1 1 d . . . . .
F4B F -0.20870(6) 0.36419(4) 0.57841(3) 0.0457(3) Uani 1 1 d . . . . .
F5B F -0.13125(6) 0.31064(4) 0.52830(3) 0.0448(3) Uani 1 1 d . . . . .
F6B F 0.00767(6) 0.26605(4) 0.56146(3) 0.0471(3) Uani 1 1 d . . . . .
F7B F -0.01372(6) 0.18088(4) 0.58632(3) 0.0499(3) Uani 1 1 d . . . . .
F8B F -0.03836(7) 0.17880(4) 0.66194(3) 0.0548(3) Uani 1 1 d . . . . .
O1B O -0.16800(14) 0.12789(6) 0.73571(5) 0.0991(6) Uani 1 1 d . U . . .
O2B O -0.29419(11) 0.15834(6) 0.72485(5) 0.0773(5) Uani 1 1 d . U . . .
O3B O -0.05521(11) 0.21257(7) 0.74254(5) 0.0809(5) Uani 1 1 d . U . . .
O4B O -0.17572(9) 0.24168(5) 0.75320(4) 0.0568(4) Uani 1 1 d . U . . .
O5B O -0.34782(10) 0.24568(5) 0.73766(4) 0.0665(4) Uani 1 1 d . U . . .
O6B O -0.36688(9) 0.32131(5) 0.72449(4) 0.0605(4) Uani 1 1 d . U . . .
O7B O -0.36393(9) 0.19808(5) 0.65693(5) 0.0626(4) Uani 1 1 d . U . . .
O8B O -0.42688(8) 0.26493(5) 0.64734(4) 0.0576(4) Uani 1 1 d . U . . .
O9B O -0.43194(8) 0.36131(5) 0.65696(4) 0.0583(4) Uani 1 1 d . U . . .
O10B O -0.43741(8) 0.38051(5) 0.59330(4) 0.0574(4) Uani 1 1 d . U . . .
O11B O -0.25773(9) 0.37651(5) 0.69108(4) 0.0566(4) Uani 1 1 d . U . . .
O12B O -0.27143(8) 0.41670(5) 0.63676(4) 0.0542(4) Uani 1 1 d . U . . .
O13B O -0.32935(8) 0.42792(5) 0.55641(4) 0.0613(4) Uani 1 1 d . U . . .
O14B O -0.21296(8) 0.43741(5) 0.53053(4) 0.0634(4) Uani 1 1 d . U . . .
O15B O -0.37204(8) 0.33007(6) 0.53474(4) 0.0588(4) Uani 1 1 d . U . . .
O16B O -0.28231(8) 0.34404(5) 0.49383(4) 0.0583(4) Uani 1 1 d . U . . .
O17B O -0.13740(8) 0.38325(5) 0.47779(4) 0.0614(4) Uani 1 1 d . U . . .
O18B O -0.06502(9) 0.32198(5) 0.46107(4) 0.0618(4) Uani 1 1 d . U . . .
O19B O -0.06119(8) 0.40191(5) 0.56290(4) 0.0540(4) Uani 1 1 d . U . . .
O20B O 0.03249(8) 0.35588(5) 0.54095(4) 0.0511(4) Uani 1 1 d . U . . .
O21B O 0.07350(8) 0.28073(5) 0.49212(4) 0.0570(4) Uani 1 1 d . U . . .
O22B O 0.15491(8) 0.24054(5) 0.53652(4) 0.0562(4) Uani 1 1 d . U . . .
O23B O -0.08842(9) 0.23299(5) 0.48300(4) 0.0556(4) Uani 1 1 d . U . . .
O24B O 0.00307(9) 0.18108(5) 0.50740(4) 0.0573(4) Uani 1 1 d . U . . .
O25B O 0.13546(9) 0.15417(5) 0.56160(4) 0.0567(4) Uani 1 1 d . U . . .
O26B O 0.07293(9) 0.09645(5) 0.58930(5) 0.0582(4) Uani 1 1 d . U . . .
O27B O 0.13939(8) 0.23771(4) 0.61755(4) 0.0506(4) Uani 1 1 d . U . . .
O28B O 0.12771(9) 0.17658(5) 0.65354(4) 0.0545(4) Uani 1 1 d . U . . .
O29B O 0.04947(9) 0.09244(5) 0.66975(4) 0.0571(4) Uani 1 1 d . U . . .
O30B O -0.00753(13) 0.11894(7) 0.72317(5) 0.1045(6) Uani 1 1 d . U . . .
O31B O -0.09327(8) 0.09716(5) 0.60228(4) 0.0529(4) Uani 1 1 d . U . . .
O32B O -0.15704(11) 0.10072(5) 0.65618(5) 0.0767(5) Uani 1 1 d . U . . .
C1B C -0.2438(2) 0.12751(8) 0.73701(7) 0.0874(8) Uani 1 1 d . U . . .
C2B C -0.2872(2) 0.08588(10) 0.75369(8) 0.1504(13) Uani 1 1 d D U . . .
C3B C -0.2933(5) 0.04316(14) 0.72328(14) 0.353(3) Uani 1 1 d D U . . .
H3B1 H -0.3318 0.0475 0.6974 0.529 Uiso 1 1 calc R U . . .
H3B2 H -0.3152 0.0152 0.7338 0.529 Uiso 1 1 calc R U . . .
H3B3 H -0.2367 0.0382 0.7184 0.529 Uiso 1 1 calc R U . . .
C4B C -0.2286(3) 0.07821(16) 0.79305(11) 0.225(2) Uani 1 1 d D U . . .
H4B1 H -0.2239 0.1064 0.8137 0.338 Uiso 1 1 calc R U . . .
H4B2 H -0.1722 0.0730 0.7880 0.338 Uiso 1 1 calc R U . . .
H4B3 H -0.2512 0.0502 0.8031 0.338 Uiso 1 1 calc R U . . .
C5B C -0.3720(2) 0.09729(16) 0.76304(15) 0.1921(18) Uani 1 1 d D U . . .
H5B1 H -0.3635 0.1264 0.7831 0.288 Uiso 1 1 calc R U . . .
H5B2 H -0.3957 0.0706 0.7745 0.288 Uiso 1 1 calc R U . . .
H5B3 H -0.4114 0.1022 0.7376 0.288 Uiso 1 1 calc R U . . .
C6B C -0.09593(16) 0.23972(8) 0.76187(6) 0.0645(6) Uani 1 1 d . U . . .
C7B C -0.04603(15) 0.27257(10) 0.80096(7) 0.0831(9) Uani 1 1 d D U . . .
C8B C -0.0571(3) 0.24817(13) 0.83775(8) 0.1228(15) Uani 1 1 d D U . . .
H8B1 H -0.0347 0.2169 0.8357 0.184 Uiso 1 1 calc R U . . .
H8B2 H -0.1177 0.2440 0.8379 0.184 Uiso 1 1 calc R U . . .
H8B3 H -0.0261 0.2680 0.8633 0.184 Uiso 1 1 calc R U . . .
C9B C -0.0789(2) 0.32048(11) 0.80211(11) 0.1229(14) Uani 1 1 d D U . . .
H9B1 H -0.1395 0.3171 0.8022 0.184 Uiso 1 1 calc R U . . .
H9B2 H -0.0711 0.3347 0.7778 0.184 Uiso 1 1 calc R U . . .
H9B3 H -0.0477 0.3412 0.8271 0.184 Uiso 1 1 calc R U . . .
C10B C 0.0475(2) 0.27810(18) 0.80190(11) 0.1498(17) Uani 1 1 d D U . . .
H10D H 0.0692 0.2466 0.8009 0.225 Uiso 1 1 calc R U . . .
H10E H 0.0778 0.2984 0.8274 0.225 Uiso 1 1 calc R U . . .
H10F H 0.0564 0.2929 0.7781 0.225 Uiso 1 1 calc R U . . .
C11B C -0.37333(14) 0.28644(9) 0.74509(6) 0.0647(6) Uani 1 1 d . U . . .
C12B C -0.41675(15) 0.29450(9) 0.78070(7) 0.0844(8) Uani 1 1 d D U . . .
C13B C -0.3503(2) 0.3123(3) 0.81722(10) 0.256(3) Uani 1 1 d D U . . .
H13D H -0.3755 0.3176 0.8412 0.384 Uiso 1 1 calc R U . . .
H13E H -0.3219 0.3425 0.8133 0.384 Uiso 1 1 calc R U . . .
H13F H -0.3087 0.2887 0.8218 0.384 Uiso 1 1 calc R U . . .
C14B C -0.4584(3) 0.24550(13) 0.78742(12) 0.2033(14) Uani 1 1 d D U . . .
H14D H -0.5030 0.2326 0.7630 0.305 Uiso 1 1 calc R U . . .
H14E H -0.4834 0.2502 0.8116 0.305 Uiso 1 1 calc R U . . .
H14F H -0.4149 0.2230 0.7919 0.305 Uiso 1 1 calc R U . . .
C15B C -0.48934(19) 0.32502(13) 0.77059(10) 0.1226(13) Uani 1 1 d D U . . .
H15D H -0.5299 0.3097 0.7455 0.184 Uiso 1 1 calc R U . . .
H15E H -0.4672 0.3566 0.7662 0.184 Uiso 1 1 calc R U . . .
H15F H -0.5181 0.3286 0.7935 0.184 Uiso 1 1 calc R U . . .
C16B C -0.42392(13) 0.22009(8) 0.64086(6) 0.0585(6) Uani 1 1 d . U . . .
C17B C -0.50120(15) 0.19193(10) 0.61107(9) 0.0910(9) Uani 1 1 d D U . . .
C18B C -0.4860(2) 0.14095(12) 0.60093(15) 0.1581(17) Uani 1 1 d D U . . .
H18D H -0.4352 0.1394 0.5895 0.237 Uiso 1 1 calc R U . . .
H18E H -0.5353 0.1242 0.5806 0.237 Uiso 1 1 calc R U . . .
H18F H -0.4775 0.1257 0.6260 0.237 Uiso 1 1 calc R U . . .
C19B C -0.57889(19) 0.20073(16) 0.62768(14) 0.1918(18) Uani 1 1 d D U . . .
H19D H -0.5844 0.2351 0.6317 0.288 Uiso 1 1 calc R U . . .
H19E H -0.5733 0.1884 0.6541 0.288 Uiso 1 1 calc R U . . .
H19F H -0.6295 0.1844 0.6080 0.288 Uiso 1 1 calc R U . . .
C20B C -0.5154(3) 0.21462(15) 0.57002(10) 0.1607(18) Uani 1 1 d D U . . .
H20D H -0.5277 0.2479 0.5755 0.241 Uiso 1 1 calc R U . . .
H20E H -0.5634 0.1965 0.5497 0.241 Uiso 1 1 calc R U . . .
H20F H -0.4639 0.2136 0.5591 0.241 Uiso 1 1 calc R U . . .
C21B C -0.46873(12) 0.37663(8) 0.62443(6) 0.0560(6) Uani 1 1 d . U . . .
C22B C -0.56137(13) 0.38788(9) 0.62089(7) 0.0708(7) Uani 1 1 d D U . . .
C23B C -0.57898(15) 0.42710(9) 0.59375(7) 0.0837(8) Uani 1 1 d D U . . .
H23D H -0.5675 0.4167 0.5667 0.126 Uiso 1 1 calc R U . . .
H23E H -0.5421 0.4563 0.6068 0.126 Uiso 1 1 calc R U . . .
H23F H -0.6387 0.4336 0.5903 0.126 Uiso 1 1 calc R U . . .
C24B C -0.61688(16) 0.34275(11) 0.59943(11) 0.1085(12) Uani 1 1 d D U . . .
H24D H -0.6059 0.3343 0.5720 0.163 Uiso 1 1 calc R U . . .
H24E H -0.6769 0.3482 0.5967 0.163 Uiso 1 1 calc R U . . .
H24F H -0.6037 0.3166 0.6157 0.163 Uiso 1 1 calc R U . . .
C25B C -0.57862(15) 0.40094(11) 0.66285(7) 0.0818(8) Uani 1 1 d D U . . .
H25D H -0.5437 0.4305 0.6765 0.123 Uiso 1 1 calc R U . . .
H25E H -0.5645 0.3751 0.6794 0.123 Uiso 1 1 calc R U . . .
H25F H -0.6389 0.4058 0.6600 0.123 Uiso 1 1 calc R U . . .
C26B C -0.24576(12) 0.41283(7) 0.67437(6) 0.0525(5) Uani 1 1 d . U . . .
C27B C -0.19675(14) 0.45903(8) 0.70239(7) 0.0679(7) Uani 1 1 d D U . . .
C28B C -0.1628(3) 0.44802(12) 0.74561(9) 0.1266(14) Uani 1 1 d D U . . .
H28D H -0.2101 0.4362 0.7568 0.190 Uiso 1 1 calc R U . . .
H28E H -0.1334 0.4772 0.7632 0.190 Uiso 1 1 calc R U . . .
H28F H -0.1228 0.4236 0.7449 0.190 Uiso 1 1 calc R U . . .
C29B C -0.2615(2) 0.49452(10) 0.70324(11) 0.1099(12) Uani 1 1 d D U . . .
H29D H -0.3053 0.4825 0.7166 0.165 Uiso 1 1 calc R U . . .
H29E H -0.2880 0.4991 0.6749 0.165 Uiso 1 1 calc R U . . .
H29F H -0.2336 0.5251 0.7187 0.165 Uiso 1 1 calc R U . . .
C30B C -0.1277(2) 0.47714(12) 0.68266(11) 0.1337(13) Uani 1 1 d D U . . .
H30D H -0.1532 0.4836 0.6548 0.201 Uiso 1 1 calc R U . . .
H30E H -0.0875 0.4530 0.6811 0.201 Uiso 1 1 calc R U . . .
H30F H -0.0976 0.5067 0.6993 0.201 Uiso 1 1 calc R U . . .
C31B C -0.27905(13) 0.45101(8) 0.54045(6) 0.0644(6) Uani 1 1 d . U . . .
C32B C -0.29982(15) 0.50179(9) 0.53089(8) 0.0980(8) Uani 1 1 d D U . . .
C33B C -0.36810(19) 0.51807(12) 0.55073(11) 0.1758(12) Uani 1 1 d D U . . .
H33D H -0.3484 0.5209 0.5808 0.264 Uiso 1 1 calc R U . . .
H33E H -0.4184 0.4948 0.5416 0.264 Uiso 1 1 calc R U . . .
H33F H -0.3827 0.5493 0.5430 0.264 Uiso 1 1 calc R U . . .
C34B C -0.2182(2) 0.53428(12) 0.54151(15) 0.1636(15) Uani 1 1 d D U . . .
H34D H -0.1776 0.5206 0.5266 0.245 Uiso 1 1 calc R U . . .
H34E H -0.1941 0.5376 0.5713 0.245 Uiso 1 1 calc R U . . .
H34F H -0.2298 0.5658 0.5335 0.245 Uiso 1 1 calc R U . . .
C35B C -0.3277(3) 0.49714(15) 0.48397(10) 0.2053(17) Uani 1 1 d D U . . .
H35D H -0.2816 0.4860 0.4717 0.308 Uiso 1 1 calc R U . . .
H35E H -0.3413 0.5283 0.4759 0.308 Uiso 1 1 calc R U . . .
H35F H -0.3782 0.4741 0.4743 0.308 Uiso 1 1 calc R U . . .
C36B C -0.35305(12) 0.32740(9) 0.50004(6) 0.0593(6) Uani 1 1 d . U . . .
C37B C -0.42201(14) 0.30629(10) 0.46187(7) 0.0809(8) Uani 1 1 d D U . . .
C38B C -0.48099(17) 0.26836(12) 0.47265(8) 0.1175(11) Uani 1 1 d D U . . .
H38D H -0.5023 0.2816 0.4964 0.176 Uiso 1 1 calc R U . . .
H38E H -0.4498 0.2408 0.4794 0.176 Uiso 1 1 calc R U . . .
H38F H -0.5290 0.2582 0.4490 0.176 Uiso 1 1 calc R U . . .
C39B C -0.4738(2) 0.34762(12) 0.44966(10) 0.1320(14) Uani 1 1 d D U . . .
H39D H -0.4991 0.3599 0.4724 0.198 Uiso 1 1 calc R U . . .
H39E H -0.5191 0.3362 0.4251 0.198 Uiso 1 1 calc R U . . .
H39F H -0.4365 0.3732 0.4437 0.198 Uiso 1 1 calc R U . . .
C40B C -0.38367(19) 0.28733(13) 0.42611(8) 0.1052(12) Uani 1 1 d D U . . .
H40D H -0.4294 0.2737 0.4024 0.158 Uiso 1 1 calc R U . . .
H40E H -0.3466 0.2626 0.4345 0.158 Uiso 1 1 calc R U . . .
H40F H -0.3503 0.3136 0.4185 0.158 Uiso 1 1 calc R U . . .
C41B C -0.10161(13) 0.35784(8) 0.45315(6) 0.0618(6) Uani 1 1 d . U . . .
C42B C -0.10629(18) 0.37156(10) 0.41051(7) 0.1357(9) Uani 1 1 d D U . . .
C43B C -0.1683(2) 0.40676(11) 0.39939(8) 0.1189(10) Uani 1 1 d D U . . .
H43D H -0.1680 0.4142 0.3716 0.178 Uiso 1 1 calc R U . . .
H43E H -0.1526 0.4361 0.4193 0.178 Uiso 1 1 calc R U . . .
H43F H -0.2254 0.3933 0.3999 0.178 Uiso 1 1 calc R U . . .
C44B C -0.0208(2) 0.39517(17) 0.41251(12) 0.3239(15) Uani 1 1 d D U . . .
H44D H 0.0221 0.3730 0.4201 0.486 Uiso 1 1 calc R U . . .
H44E H -0.0094 0.4238 0.4333 0.486 Uiso 1 1 calc R U . . .
H44F H -0.0185 0.4044 0.3855 0.486 Uiso 1 1 calc R U . . .
C45B C -0.1301(5) 0.32647(16) 0.38051(11) 0.341(4) Uani 1 1 d D U . . .
H45D H -0.0894 0.3032 0.3883 0.512 Uiso 1 1 calc R U . . .
H45E H -0.1290 0.3335 0.3527 0.512 Uiso 1 1 calc R U . . .
H45F H -0.1874 0.3132 0.3809 0.512 Uiso 1 1 calc R U . . .
C46B C 0.01364(11) 0.39181(7) 0.56263(6) 0.0514(5) Uani 1 1 d . U . . .
C47B C 0.08922(12) 0.42416(8) 0.58980(7) 0.0714(7) Uani 1 1 d D U . . .
C48B C 0.15101(15) 0.39240(11) 0.61409(9) 0.0962(10) Uani 1 1 d D U . . .
H48D H 0.1687 0.3687 0.5946 0.144 Uiso 1 1 calc R U . . .
H48E H 0.1221 0.3760 0.6321 0.144 Uiso 1 1 calc R U . . .
H48F H 0.2012 0.4125 0.6309 0.144 Uiso 1 1 calc R U . . .
C49B C 0.05997(14) 0.46159(8) 0.61883(8) 0.0752(8) Uani 1 1 d D U . . .
H49D H 0.1095 0.4819 0.6360 0.113 Uiso 1 1 calc R U . . .
H49E H 0.0296 0.4457 0.6365 0.113 Uiso 1 1 calc R U . . .
H49F H 0.0220 0.4814 0.6027 0.113 Uiso 1 1 calc R U . . .
C50B C 0.13630(17) 0.44713(11) 0.56131(9) 0.1128(10) Uani 1 1 d D U . . .
H50D H 0.1547 0.4221 0.5432 0.169 Uiso 1 1 calc R U . . .
H50E H 0.1862 0.4677 0.5779 0.169 Uiso 1 1 calc R U . . .
H50F H 0.0984 0.4664 0.5445 0.169 Uiso 1 1 calc R U . . .
C51B C 0.14254(12) 0.26293(8) 0.50592(6) 0.0550(6) Uani 1 1 d . U . . .
C52B C 0.21130(13) 0.26891(9) 0.48129(7) 0.0703(7) Uani 1 1 d D U . . .
C53B C 0.23489(19) 0.32127(10) 0.48260(11) 0.1125(11) Uani 1 1 d D U . . .
H53D H 0.1842 0.3365 0.4710 0.169 Uiso 1 1 calc R U . . .
H53E H 0.2778 0.3257 0.4664 0.169 Uiso 1 1 calc R U . . .
H53F H 0.2581 0.3358 0.5113 0.169 Uiso 1 1 calc R U . . .
C54B C 0.17315(18) 0.24830(16) 0.43633(8) 0.1240(15) Uani 1 1 d D U . . .
H54D H 0.1246 0.2656 0.4254 0.186 Uiso 1 1 calc R U . . .
H54E H 0.1541 0.2144 0.4346 0.186 Uiso 1 1 calc R U . . .
H54F H 0.2163 0.2517 0.4201 0.186 Uiso 1 1 calc R U . . .
C55B C 0.28804(15) 0.24311(11) 0.49831(9) 0.0882(9) Uani 1 1 d D U . . .
H55D H 0.3123 0.2566 0.5272 0.132 Uiso 1 1 calc R U . . .
H55E H 0.3309 0.2471 0.4821 0.132 Uiso 1 1 calc R U . . .
H55F H 0.2703 0.2090 0.4967 0.132 Uiso 1 1 calc R U . . .
C56B C -0.06080(13) 0.19243(7) 0.48199(6) 0.0549(6) Uani 1 1 d . U . . .
C57B C -0.10514(14) 0.15296(8) 0.44566(7) 0.0719(7) Uani 1 1 d D U . . .
C58B C -0.18692(19) 0.16940(13) 0.42105(10) 0.1191(12) Uani 1 1 d D U . . .
H58D H -0.1732 0.1988 0.4102 0.179 Uiso 1 1 calc R U . . .
H58E H -0.2262 0.1755 0.4391 0.179 Uiso 1 1 calc R U . . .
H58F H -0.2136 0.1444 0.3981 0.179 Uiso 1 1 calc R U . . .
C59B C -0.0433(2) 0.14757(13) 0.41764(8) 0.1210(12) Uani 1 1 d D U . . .
H59D H -0.0341 0.1778 0.4070 0.181 Uiso 1 1 calc R U . . .
H59E H -0.0668 0.1222 0.3945 0.181 Uiso 1 1 calc R U . . .
H59F H 0.0110 0.1392 0.4333 0.181 Uiso 1 1 calc R U . . .
C60B C -0.1208(3) 0.10738(11) 0.46270(11) 0.1282(15) Uani 1 1 d D U . . .
H60D H -0.1607 0.1119 0.4807 0.192 Uiso 1 1 calc R U . . .
H60E H -0.0669 0.0988 0.4786 0.192 Uiso 1 1 calc R U . . .
H60F H -0.1449 0.0817 0.4399 0.192 Uiso 1 1 calc R U . . .
C61B C 0.12200(13) 0.11114(8) 0.56822(7) 0.0607(6) Uani 1 1 d . U . . .
C62B C 0.17297(15) 0.07534(8) 0.54755(9) 0.0924(9) Uani 1 1 d D U . . .
C63B C 0.1958(3) 0.09213(16) 0.51049(11) 0.2776(17) Uani 1 1 d D U . . .
H63D H 0.2212 0.1253 0.5176 0.416 Uiso 1 1 calc R U . . .
H63E H 0.1444 0.0902 0.4883 0.416 Uiso 1 1 calc R U . . .
H63F H 0.2367 0.0719 0.5012 0.416 Uiso 1 1 calc R U . . .
C64B C 0.2578(2) 0.0803(2) 0.57727(18) 0.282(3) Uani 1 1 d D U . . .
H64D H 0.2829 0.1135 0.5813 0.423 Uiso 1 1 calc R U . . .
H64E H 0.2955 0.0592 0.5662 0.423 Uiso 1 1 calc R U . . .
H64F H 0.2506 0.0716 0.6038 0.423 Uiso 1 1 calc R U . . .
C65B C 0.1319(2) 0.02678(11) 0.54188(16) 0.2446(17) Uani 1 1 d D U . . .
H65D H 0.1659 0.0046 0.5293 0.367 Uiso 1 1 calc R U . . .
H65E H 0.0750 0.0251 0.5239 0.367 Uiso 1 1 calc R U . . .
H65F H 0.1271 0.0180 0.5687 0.367 Uiso 1 1 calc R U . . .
C66B C 0.15834(12) 0.21749(7) 0.64988(6) 0.0489(5) Uani 1 1 d . U . . .
C67B C 0.22142(12) 0.24487(7) 0.68788(6) 0.0582(6) Uani 1 1 d D U . . .
C68B C 0.28065(16) 0.21060(10) 0.70791(8) 0.0854(9) Uani 1 1 d D U . . .
H68D H 0.2469 0.1837 0.7144 0.128 Uiso 1 1 calc R U . . .
H68E H 0.3181 0.2274 0.7334 0.128 Uiso 1 1 calc R U . . .
H68F H 0.3151 0.1986 0.6889 0.128 Uiso 1 1 calc R U . . .
C69B C 0.16912(15) 0.26208(11) 0.71909(7) 0.0849(9) Uani 1 1 d D U . . .
H69D H 0.1379 0.2345 0.7260 0.127 Uiso 1 1 calc R U . . .
H69E H 0.1287 0.2836 0.7070 0.127 Uiso 1 1 calc R U . . .
H69F H 0.2074 0.2792 0.7442 0.127 Uiso 1 1 calc R U . . .
C70B C 0.27053(14) 0.28743(9) 0.67677(8) 0.0724(8) Uani 1 1 d D U . . .
H70D H 0.3104 0.3040 0.7016 0.109 Uiso 1 1 calc R U . . .
H70E H 0.2305 0.3095 0.6653 0.109 Uiso 1 1 calc R U . . .
H70F H 0.3022 0.2761 0.6563 0.109 Uiso 1 1 calc R U . . .
C71B C 0.03875(16) 0.09306(7) 0.70625(7) 0.0662(7) Uani 1 1 d . U . . .
C72B C 0.08504(15) 0.05922(7) 0.73208(7) 0.0642(7) Uani 1 1 d . U . . .
C73B C 0.0619(2) 0.04934(12) 0.76702(9) 0.1147(11) Uani 1 1 d . U . . .
H73B H 0.0161 0.0634 0.7758 0.138 Uiso 1 1 calc R U . . .
C74B C 0.15332(18) 0.03896(10) 0.72163(10) 0.0893(9) Uani 1 1 d . U . . .
H74B H 0.1725 0.0449 0.6977 0.107 Uiso 1 1 calc R U . . .
C75B C 0.1925(2) 0.00920(10) 0.74845(10) 0.1107(11) Uani 1 1 d . U . . .
H75B H 0.2398 -0.0050 0.7413 0.133 Uiso 1 1 calc R U . . .
C76B C 0.1080(3) 0.01791(14) 0.78919(11) 0.1382(13) Uani 1 1 d . U . . .
H76B H 0.0896 0.0098 0.8128 0.166 Uiso 1 1 calc R U . . .
N77B N 0.17354(17) -0.00157(7) 0.78113(8) 0.1025(8) Uani 1 1 d . U . . .
C78B C -0.15448(14) 0.08906(7) 0.61885(7) 0.0593(6) Uani 1 1 d . U . . .
C79B C -0.23516(15) 0.06366(8) 0.59132(9) 0.0752(7) Uani 1 1 d . U . . .
C80B C -0.31047(19) 0.05926(13) 0.60468(14) 0.1354(14) Uani 1 1 d . U . . .
H80B H -0.3117 0.0698 0.6325 0.163 Uiso 1 1 calc R U . . .
C81B C -0.23939(18) 0.04659(10) 0.55000(10) 0.0977(10) Uani 1 1 d . U . . .
H81B H -0.1898 0.0482 0.5392 0.117 Uiso 1 1 calc R U . . .
C82B C -0.3843(2) 0.03896(14) 0.5762(2) 0.1797(18) Uani 1 1 d . U . . .
H82B H -0.4357 0.0374 0.5855 0.216 Uiso 1 1 calc R U . . .
C83B C -0.3164(2) 0.02751(12) 0.52521(15) 0.1568(14) Uani 1 1 d . U . . .
H83B H -0.3201 0.0171 0.4968 0.188 Uiso 1 1 calc R U . . .
N84B N -0.38793(17) 0.02314(10) 0.54052(15) 0.1751(16) Uani 1 1 d . U . . .
Cu1C Cu 0.21675(6) -0.03895(2) 0.83046(2) 0.1101(3) Uani 0.5016(7) 1 d . . P C 1
Cu1D Cu 0.25525(4) -0.03646(2) 0.81836(2) 0.06252(16) Uani 0.4984(7) 1 d . . P C 2
O1C O 0.2391(2) -0.09543(10) 0.77764(8) 0.1933(13) Uani 1 1 d . . . . .
N1C N 0.0911(3) -0.09948(15) 0.84360(13) 0.253(3) Uani 1 1 d D U . . .
O2C O 0.1223(2) -0.06014(9) 0.84795(12) 0.2282(16) Uani 1 1 d D U . . .
O3C O 0.0537(3) -0.11875(14) 0.86591(13) 0.269(2) Uani 1 1 d D U . . .
O4C O 0.1153(5) -0.1279(2) 0.81633(17) 0.539(5) Uani 1 1 d D U . . .
Cu2C Cu -0.49374(4) 0.00329(2) 0.48248(2) 0.06855(17) Uani 0.5 1 d . . P . .
N2C N -0.5287(3) 0.08003(12) 0.48528(11) 0.2503(19) Uani 1 1 d D U . . .
O5C O -0.4883(2) 0.05917(12) 0.46273(9) 0.2240(14) Uani 1 1 d D U . . .
O6C O -0.5597(2) 0.06691(12) 0.51363(10) 0.2027(16) Uani 1 1 d D U . . .
O7C O -0.5358(5) 0.12211(14) 0.47547(16) 0.411(3) Uani 1 1 d D U . . .
N3C N -0.4092(2) 0.0089(2) 0.40316(14) 0.224(2) Uani 1 1 d D U . . .
O8C O -0.3450(2) 0.0384(3) 0.4113(2) 0.403(4) Uani 1 1 d D U . . .
O9C O -0.4597(4) -0.0044(3) 0.36919(16) 0.378(4) Uani 1 1 d D U . . .
O10C O -0.4268(3) -0.0126(2) 0.43145(14) 0.234(2) Uani 1 1 d . U . . .
C1D C 0.97526(18) 0.34619(9) 0.68326(9) 0.0847(9) Uani 1 1 d . U . . .
H1D1 H 1.0251 0.3499 0.7064 0.127 Uiso 1 1 calc R U . . .
H1D2 H 0.9254 0.3553 0.6934 0.127 Uiso 1 1 calc R U . . .
H1D3 H 0.9855 0.3668 0.6630 0.127 Uiso 1 1 calc R U . . .
C2D C 0.95963(17) 0.29539(9) 0.66337(9) 0.0783(8) Uani 1 1 d . U . . .
H2D1 H 1.0109 0.2859 0.6540 0.094 Uiso 1 1 calc R U . . .
H2D2 H 0.9494 0.2747 0.6839 0.094 Uiso 1 1 calc R U . . .
C3D C 0.88570(13) 0.28796(8) 0.62773(6) 0.0573(6) Uani 1 1 d . U . . .
H3D1 H 0.9002 0.3049 0.6057 0.069 Uiso 1 1 calc R U . . .
H3D2 H 0.8375 0.3028 0.6363 0.069 Uiso 1 1 calc R U . . .
N4D N 0.85717(12) 0.23732(6) 0.61024(6) 0.0663(6) Uani 1 1 d . U . . .
H4D1 H 0.9061 0.2226 0.6023 0.080 Uiso 1 1 calc R U . . .
H4D2 H 0.8426 0.2207 0.6325 0.080 Uiso 1 1 calc R U . . .
C5D C 0.78533(14) 0.22772(8) 0.57483(7) 0.0624(6) Uani 1 1 d . U . . .
H5D1 H 0.8013 0.2419 0.5517 0.075 Uiso 1 1 calc R U . . .
H5D2 H 0.7375 0.2444 0.5819 0.075 Uiso 1 1 calc R U . . .
C6D C 0.75496(19) 0.17745(10) 0.56036(10) 0.0952(11) Uani 1 1 d . U . . .
H6D1 H 0.7328 0.1643 0.5824 0.114 Uiso 1 1 calc R U . . .
H6D2 H 0.8044 0.1601 0.5565 0.114 Uiso 1 1 calc R U . . .
C7D C 0.68695(19) 0.16674(13) 0.52096(11) 0.1050(12) Uani 1 1 d . U . . .
H7D1 H 0.6718 0.1321 0.5143 0.157 Uiso 1 1 calc R U . . .
H7D2 H 0.7083 0.1785 0.4984 0.157 Uiso 1 1 calc R U . . .
H7D3 H 0.6365 0.1826 0.5245 0.157 Uiso 1 1 calc R U . . .
C1E C 0.71502(19) 0.22680(11) 0.16426(9) 0.0897(10) Uani 1 1 d . U . . .
H1E1 H 0.7173 0.1924 0.1652 0.134 Uiso 1 1 calc R U . . .
H1E2 H 0.7055 0.2423 0.1904 0.134 Uiso 1 1 calc R U . . .
H1E3 H 0.7690 0.2406 0.1598 0.134 Uiso 1 1 calc R U . . .
C2E C 0.64329(19) 0.23460(10) 0.12942(9) 0.0875(9) Uani 1 1 d . U . . .
H2E1 H 0.6520 0.2179 0.1032 0.105 Uiso 1 1 calc R U . . .
H2E2 H 0.5890 0.2205 0.1340 0.105 Uiso 1 1 calc R U . . .
C3E C 0.63733(15) 0.28623(8) 0.12589(7) 0.0649(7) Uani 1 1 d . U . . .
H3E1 H 0.6924 0.3003 0.1222 0.078 Uiso 1 1 calc R U . . .
H3E2 H 0.6274 0.3027 0.1520 0.078 Uiso 1 1 calc R U . . .
N4E N 0.56724(13) 0.29533(7) 0.09052(6) 0.0712(6) Uani 1 1 d . U . . .
H4E1 H 0.5803 0.2813 0.0643 0.085 Uiso 1 1 calc R U . . .
H4E2 H 0.5134 0.2783 0.0928 0.085 Uiso 1 1 calc R U . . .
C5E C 0.55399(15) 0.34584(8) 0.08829(7) 0.0636(6) Uani 1 1 d . U . . .
H5E1 H 0.6064 0.3629 0.0843 0.076 Uiso 1 1 calc R U . . .
H5E2 H 0.5430 0.3605 0.1147 0.076 Uiso 1 1 calc R U . . .
C6E C 0.48139(19) 0.35177(9) 0.05393(8) 0.0827(9) Uani 1 1 d . U . . .
H6E1 H 0.4292 0.3335 0.0569 0.099 Uiso 1 1 calc R U . . .
H6E2 H 0.4937 0.3392 0.0272 0.099 Uiso 1 1 calc R U . . .
C7E C 0.4674(2) 0.40477(10) 0.05483(8) 0.0868(9) Uani 1 1 d . U . . .
H7E1 H 0.4198 0.4086 0.0321 0.130 Uiso 1 1 calc R U . . .
H7E2 H 0.5191 0.4227 0.0518 0.130 Uiso 1 1 calc R U . . .
H7E3 H 0.4544 0.4169 0.0812 0.130 Uiso 1 1 calc R U . . .
C1F C 0.3782(4) 0.8425(4) 0.6571(2) 0.298(4) Uiso 1 1 d D U . . .
C2F C 0.4318(3) 0.8504(3) 0.63126(16) 0.226(3) Uiso 1 1 d D U . . .
N1F N 0.4857(4) 0.8462(4) 0.6072(2) 0.407(6) Uiso 1 1 d D U . . .
C1H C 0.2594(4) 0.9708(3) 0.9918(3) 0.280(4) Uiso 1 1 d D U . . .
C2H C 0.1738(3) 0.9516(6) 0.9818(6) 0.619(12) Uiso 1 1 d D U . . .
N1H N 0.0924(4) 0.9520(7) 0.9823(5) 0.596(10) Uiso 1 1 d D U . . .
C1K C 0.4768(5) 0.0266(6) 0.9522(3) 0.496(10) Uiso 1 1 d D U . . .
C2K C 0.4137(4) 0.0291(7) 0.9745(2) 0.536(10) Uiso 1 1 d D U . . .
N1K N 0.3669(5) 0.0303(6) 1.0020(2) 0.546(9) Uiso 1 1 d D U . . .
C1L C 0.5144(4) 0.0322(4) 0.2622(2) 0.294(4) Uiso 1 1 d D U . . .
C2L C 0.5754(3) 0.02892(19) 0.23898(14) 0.1626(18) Uiso 1 1 d D U . . .
N1L N 0.6188(2) 0.01319(13) 0.21330(11) 0.1426(12) Uiso 1 1 d D U . . .
C1M C 0.9881(3) 0.98467(18) 0.61243(14) 0.1485(16) Uiso 1 1 d D U . . .
C2M C 0.9360(3) 0.98719(18) 0.63984(14) 0.1520(16) Uiso 1 1 d D U . . .
N1M N 0.8882(4) 0.9903(2) 0.66432(19) 0.227(2) Uiso 1 1 d . U . . .
C1N C 0.6333(7) 0.8717(4) 0.2183(3) 0.305(5) Uiso 1 1 d . . . . .
C2N C 0.6180(5) 0.9076(3) 0.2744(3) 0.249(3) Uiso 1 1 d . U . . .
N1N N 0.6286(8) 0.9112(4) 0.3164(4) 0.439(6) Uiso 1 1 d . U . . .

loop_
_atom_site_aniso_label
_atom_site_aniso_U_11
_atom_site_aniso_U_22
_atom_site_aniso_U_33
_atom_site_aniso_U_23
_atom_site_aniso_U_13
_atom_site_aniso_U_12
Cr1A 0.1030(3) 0.05987(17) 0.05737(17) 0.00842(14) 0.00136(18) 0.00460(18)
Ni1A 0.1030(3) 0.05987(17) 0.05737(17) 0.00842(14) 0.00136(18) 0.00460(18)
Cr2A 0.0753(2) 0.06413(18) 0.03909(14) 0.00091(13) 0.00996(14) 0.00840(17)
Cr3A 0.05919(16) 0.06633(18) 0.03737(13) 0.00324(12) 0.01271(12) 0.00653(15)
Cr4A 0.05075(15) 0.05695(15) 0.03348(12) 0.00484(11) 0.00536(11) 0.00620(13)
Cr5A 0.05292(15) 0.06893(18) 0.03836(13) 0.00702(12) 0.01124(12) 0.01736(14)
Cr6A 0.05696(17) 0.08025(19) 0.05436(15) 0.02550(13) 0.01627(13) 0.01628(16)
Cr7A 0.0733(2) 0.0856(2) 0.0798(2) 0.01508(19) 0.02203(18) -0.00518(19)
Cr8A 0.0804(2) 0.07660(19) 0.07350(19) 0.02122(15) -0.00615(18) -0.00300(17)
Ni8A 0.0804(2) 0.07660(19) 0.07350(19) 0.02122(15) -0.00615(18) -0.00300(17)
F1A 0.0748(7) 0.0583(6) 0.0421(5) 0.0082(4) 0.0033(5) 0.0104(5)
F2A 0.0678(6) 0.0626(6) 0.0395(5) 0.0030(4) 0.0112(5) 0.0079(5)
F3A 0.0537(5) 0.0597(6) 0.0358(4) 0.0075(4) 0.0075(4) 0.0097(5)
F4A 0.0495(5) 0.0615(6) 0.0369(4) 0.0075(4) 0.0053(4) 0.0105(5)
F5A 0.0531(5) 0.0660(6) 0.0473(5) 0.0196(4) 0.0106(4) 0.0194(5)
F6A 0.0607(6) 0.0745(6) 0.0580(5) 0.0261(5) 0.0101(5) 0.0128(5)
F7A 0.0636(7) 0.0688(6) 0.0620(6) 0.0212(5) 0.0032(5) 0.0058(6)
F8A 0.0732(7) 0.0554(6) 0.0558(6) 0.0143(5) -0.0037(6) 0.0040(5)
O1A 0.1222(14) 0.0640(9) 0.0684(9) -0.0042(8) 0.0142(9) 0.0067(10)
O2A 0.1046(12) 0.0787(10) 0.0479(7) -0.0080(7) 0.0145(8) 0.0098(9)
O3A 0.0941(11) 0.0718(8) 0.0472(7) 0.0169(6) -0.0083(8) 0.0006(8)
O4A 0.0940(10) 0.0656(8) 0.0420(6) 0.0138(6) 0.0108(7) 0.0081(8)
O5A 0.0859(10) 0.0804(9) 0.0469(7) 0.0062(6) 0.0170(7) 0.0043(8)
O6A 0.0716(8) 0.0940(10) 0.0472(6) 0.0022(7) 0.0212(6) 0.0019(8)
O7A 0.0788(9) 0.0741(9) 0.0533(7) -0.0032(7) 0.0100(7) 0.0182(8)
O8A 0.0621(8) 0.0763(9) 0.0481(6) 0.0027(6) 0.0133(6) 0.0178(7)
O9A 0.0574(7) 0.0811(9) 0.0518(7) 0.0040(6) 0.0146(6) 0.0090(7)
O10A 0.0588(7) 0.0680(8) 0.0468(6) 0.0069(6) 0.0090(6) 0.0000(6)
O11A 0.0670(8) 0.0706(8) 0.0396(6) 0.0100(5) 0.0111(6) 0.0045(7)
O12A 0.0662(8) 0.0596(7) 0.0405(6) 0.0126(5) 0.0032(6) 0.0113(6)
O13A 0.0665(8) 0.0596(8) 0.0491(7) -0.0016(6) 0.0078(6) 0.0038(7)
O14A 0.0735(8) 0.0779(9) 0.0449(6) -0.0050(6) 0.0148(6) 0.0089(8)
O15A 0.0509(7) 0.0719(8) 0.0352(5) 0.0073(5) 0.0047(5) 0.0138(6)
O16A 0.0525(7) 0.0913(9) 0.0391(6) 0.0170(6) 0.0100(5) 0.0187(7)
O17A 0.0632(8) 0.1004(10) 0.0446(6) 0.0100(7) 0.0180(6) 0.0239(8)
O18A 0.0837(9) 0.1107(12) 0.0661(7) 0.0215(8) 0.0390(6) 0.0204(9)
O19A 0.0591(7) 0.0726(8) 0.0657(7) 0.0137(6) 0.0220(6) 0.0263(6)
O20A 0.0532(7) 0.0826(9) 0.0830(9) 0.0237(7) 0.0110(7) 0.0265(7)
O21A 0.0619(9) 0.1132(13) 0.0868(10) 0.0237(9) 0.0204(8) 0.0090(9)
O22A 0.0838(10) 0.1283(15) 0.1127(12) 0.0196(11) 0.0444(8) -0.0150(10)
O23A 0.0693(9) 0.0883(9) 0.0835(8) 0.0470(6) 0.0076(8) 0.0070(8)
O24A 0.1163(13) 0.0762(9) 0.0838(9) 0.0353(7) 0.0263(9) 0.0133(9)
O25A 0.1175(14) 0.1113(14) 0.1148(14) 0.0231(11) 0.0307(11) -0.0285(11)
O26A 0.0829(11) 0.0998(11) 0.0880(11) 0.0239(9) -0.0058(9) -0.0269(9)
O27A 0.0606(9) 0.1136(14) 0.1011(13) 0.0004(11) -0.0048(10) 0.0171(10)
O28A 0.0738(10) 0.1201(12) 0.0774(9) 0.0377(8) 0.0007(9) 0.0207(10)
O29A 0.0875(11) 0.0854(11) 0.0805(11) 0.0109(9) -0.0071(10) -0.0082(9)
O30A 0.1190(14) 0.0696(10) 0.0767(10) -0.0023(8) 0.0109(10) -0.0149(10)
O31A 0.0887(10) 0.0560(7) 0.0681(8) 0.0200(6) -0.0040(8) 0.0031(8)
O32A 0.1001(11) 0.0618(8) 0.0810(9) 0.0267(7) 0.0074(9) 0.0241(8)
C1A 0.1018(17) 0.0822(14) 0.0537(11) -0.0060(11) 0.0069(12) 0.0291(13)
C2A 0.158(3) 0.0989(19) 0.0905(17) -0.0362(15) 0.0234(18) 0.0173(19)
C3A 0.220(4) 0.215(4) 0.103(2) -0.089(2) 0.045(2) -0.046(3)
C4A 0.249(5) 0.192(4) 0.183(4) -0.038(3) 0.046(3) 0.102(3)
C5A 0.229(3) 0.149(3) 0.277(3) -0.093(2) 0.174(2) -0.018(3)
C6A 0.0740(12) 0.0633(11) 0.0414(9) 0.0054(8) 0.0054(9) 0.0074(10)
C7A 0.0808(14) 0.0827(13) 0.0470(10) 0.0124(9) 0.0064(10) 0.0120(12)
C8A 0.124(2) 0.116(2) 0.0550(13) 0.0068(13) -0.0228(15) 0.0196(19)
C9A 0.1012(19) 0.0996(15) 0.0795(13) 0.0442(10) 0.0054(14) 0.0166(15)
C10A 0.1037(19) 0.1010(19) 0.0951(18) 0.0198(15) 0.0235(15) 0.0261(16)
C11A 0.0929(14) 0.0914(15) 0.0448(9) 0.0031(9) 0.0319(8) 0.0046(12)
C12A 0.1130(17) 0.149(2) 0.0493(10) -0.0031(13) 0.0376(10) -0.0219(17)
C13A 0.120(3) 0.413(4) 0.1086(14) 0.1651(14) -0.0156(16) -0.070(2)
C14A 0.282(3) 0.189(4) 0.224(2) -0.067(3) 0.2030(16) -0.053(3)
C15A 0.1243(19) 0.153(3) 0.0699(13) 0.0173(14) 0.0454(12) -0.0254(18)
C16A 0.0688(12) 0.0725(12) 0.0518(10) -0.0009(9) 0.0141(9) 0.0202(10)
C17A 0.0698(13) 0.0971(16) 0.0809(15) -0.0041(13) 0.0023(12) 0.0356(12)
C18A 0.120(2) 0.0859(17) 0.116(2) 0.0174(16) -0.001(2) 0.0242(17)
C19A 0.111(2) 0.135(2) 0.130(2) -0.034(2) 0.0175(18) 0.0569(17)
C20A 0.1017(18) 0.1028(18) 0.0896(18) 0.0047(15) 0.0018(16) 0.0472(14)
C21A 0.0560(10) 0.0769(12) 0.0448(9) 0.0140(8) 0.0075(8) 0.0012(10)
C22A 0.0561(11) 0.1012(16) 0.0588(11) 0.0028(11) 0.0136(9) -0.0087(11)
C23A 0.0626(14) 0.1053(19) 0.104(2) 0.0100(16) -0.0049(15) 0.0009(14)
C24A 0.0704(13) 0.1025(17) 0.0783(14) 0.0090(13) 0.0137(12) -0.0216(12)
C25A 0.0838(15) 0.156(3) 0.0951(16) -0.0190(18) 0.0414(12) -0.0265(17)
C26A 0.0694(12) 0.0561(10) 0.0422(8) 0.0075(7) 0.0007(9) 0.0012(9)
C27A 0.1060(18) 0.0841(13) 0.0639(11) 0.0374(9) 0.0121(12) 0.0169(13)
C28A 0.177(3) 0.143(3) 0.0616(15) 0.0104(16) -0.0248(19) 0.059(2)
C29A 0.149(3) 0.191(2) 0.236(3) 0.1556(15) 0.051(2) 0.009(2)
C30A 0.139(2) 0.0958(15) 0.0805(14) 0.0435(11) 0.0179(16) 0.0401(15)
C31A 0.0668(12) 0.0674(12) 0.0495(10) -0.0044(9) 0.0049(9) 0.0090(10)
C32A 0.0986(18) 0.0703(14) 0.0697(14) -0.0196(11) 0.0017(14) 0.0024(13)
C33A 0.292(4) 0.0776(19) 0.155(2) -0.0349(18) 0.120(2) -0.051(2)
C34A 0.124(2) 0.104(2) 0.0738(16) -0.0250(15) -0.0018(17) 0.0051(19)
C35A 0.164(3) 0.087(2) 0.226(4) -0.056(2) -0.072(3) 0.044(2)
C36A 0.0542(10) 0.0781(12) 0.0394(8) 0.0033(8) 0.0050(8) 0.0145(10)
C37A 0.0606(12) 0.1030(15) 0.0568(10) 0.0311(9) 0.0088(9) 0.0226(11)
C38A 0.0870(16) 0.1122(16) 0.0876(14) 0.0516(11) 0.0153(13) 0.0351(13)
C39A 0.1479(19) 0.188(2) 0.159(2) 0.1023(16) 0.0976(15) 0.1151(16)
C40A 0.146(2) 0.149(3) 0.171(3) 0.058(2) -0.1111(19) -0.035(2)
C41A 0.0713(12) 0.0885(13) 0.0500(9) 0.0214(9) 0.0151(9) 0.0310(11)
C42A 0.1172(19) 0.1179(19) 0.0508(10) 0.0233(11) 0.0294(11) 0.0307(16)
C43A 0.280(5) 0.143(2) 0.0592(13) 0.0428(14) 0.034(2) 0.019(3)
C44A 0.0970(15) 0.1323(19) 0.0412(10) 0.0121(11) 0.0149(10) 0.0540(14)
C45A 0.1029(17) 0.192(3) 0.0887(15) -0.0241(19) 0.0558(12) 0.004(2)
C46A 0.0660(11) 0.0736(11) 0.0504(9) 0.0185(8) 0.0211(8) 0.0275(9)
C47A 0.0799(12) 0.1019(13) 0.0966(14) 0.0472(11) 0.0364(11) 0.0578(10)
C48A 0.0973(18) 0.0975(15) 0.1112(17) 0.0508(12) 0.0220(15) 0.0333(14)
C49A 0.328(3) 0.197(2) 0.149(2) 0.0931(19) 0.1466(19) 0.187(2)
C50A 0.0614(16) 0.154(2) 0.252(4) 0.109(2) 0.004(2) 0.0358(15)
C51A 0.0790(14) 0.1054(17) 0.0755(13) 0.0224(12) 0.0291(11) 0.0151(13)
C52A 0.0512(12) 0.173(3) 0.1088(19) 0.0321(19) 0.0282(12) 0.0173(16)
C53A 0.0879(19) 0.232(4) 0.160(3) -0.050(3) 0.0512(18) 0.017(2)
C54A 0.0770(18) 0.264(5) 0.148(3) -0.058(3) 0.0439(17) -0.002(3)
C55A 0.143(2) 0.275(4) 0.148(2) 0.089(2) 0.0969(14) 0.039(3)
C56A 0.0743(13) 0.0922(14) 0.0659(11) 0.0318(9) 0.0205(10) 0.0197(12)
C57A 0.1149(19) 0.0882(14) 0.0986(14) 0.0489(10) 0.0315(14) 0.0320(14)
C58A 0.140(3) 0.139(2) 0.0930(19) 0.0416(15) -0.0136(19) 0.0533(19)
C59A 0.195(3) 0.210(2) 0.1617(15) 0.1467(11) 0.0988(16) 0.080(2)
C60A 0.151(3) 0.1051(19) 0.137(3) 0.0516(16) 0.015(2) 0.033(2)
C61A 0.0795(15) 0.0887(15) 0.0906(15) 0.0223(12) 0.0122(13) -0.0125(13)
C62A 0.154(3) 0.116(2) 0.178(3) 0.022(2) 0.046(2) -0.0485(19)
C63A 0.141(3) 0.330(7) 0.390(8) -0.055(6) 0.116(4) -0.089(3)
C64A 0.400(5) 0.225(3) 0.170(3) 0.042(2) 0.077(3) -0.182(3)
C65A 0.220(4) 0.149(3) 0.197(4) 0.013(3) 0.040(3) -0.108(2)
C66A 0.0560(12) 0.0922(14) 0.1030(15) 0.0425(11) 0.0077(12) 0.0084(11)
C67A 0.0693(16) 0.155(2) 0.176(2) 0.0971(16) 0.0226(17) 0.0352(15)
C68A 0.125(2) 0.224(3) 0.233(4) 0.120(3) 0.079(2) 0.092(2)
C69A 0.353(5) 0.502(5) 0.186(3) 0.162(3) 0.082(3) 0.334(3)
C70A 0.152(4) 0.146(3) 0.665(11) 0.167(4) 0.015(6) 0.036(3)
C71A 0.0921(16) 0.0693(12) 0.0655(12) 0.0215(9) -0.0104(12) 0.0031(12)
C72A 0.1044(18) 0.0533(11) 0.0761(13) 0.0159(9) -0.0240(14) 0.0049(12)
C73A 0.169(3) 0.0734(16) 0.0812(17) 0.0093(13) 0.0050(19) -0.0221(18)
C74A 0.0973(19) 0.0879(18) 0.111(2) 0.0105(16) -0.0154(18) -0.0080(16)
C75A 0.104(2) 0.0745(16) 0.169(3) 0.0310(17) -0.020(2) -0.0180(15)
C76A 0.177(3) 0.0840(18) 0.0837(18) 0.0075(15) -0.002(2) -0.004(2)
N77A 0.1289(18) 0.0645(11) 0.0903(13) 0.0243(9) -0.0399(13) 0.0070(12)
C78A 0.0946(15) 0.0439(9) 0.0639(11) 0.0158(8) -0.0022(12) 0.0103(10)
C79A 0.0976(16) 0.0475(10) 0.0815(13) 0.0197(9) -0.0198(13) 0.0054(11)
C80A 0.129(2) 0.0726(14) 0.0964(18) 0.0212(12) -0.0081(17) 0.0401(14)
C81A 0.111(2) 0.1006(15) 0.0961(15) 0.0548(11) -0.0174(15) -0.0077(15)
C82A 0.149(3) 0.0787(17) 0.130(3) 0.0021(17) -0.034(2) 0.0375(17)
C83A 0.138(3) 0.1029(14) 0.1193(16) 0.0750(10) -0.0303(18) -0.0110(17)
N84A 0.155(2) 0.0584(10) 0.0874(13) 0.0226(9) -0.0432(14) 0.0166(12)
Cr1B 0.1088(2) 0.07939(18) 0.05447(15) 0.01436(14) 0.01798(16) 0.04629(17)
Ni1B 0.1088(2) 0.07939(18) 0.05447(15) 0.01436(14) 0.01798(16) 0.04629(17)
Cr2B 0.06149(16) 0.05522(16) 0.04706(13) 0.00994(12) 0.01935(12) 0.01264(14)
Cr3B 0.04822(14) 0.05885(16) 0.04209(12) 0.00914(11) 0.01548(11) 0.01588(13)
Cr4B 0.03481(12) 0.06299(15) 0.04642(13) 0.01636(11) 0.01173(10) 0.01583(12)
Cr5B 0.03481(12) 0.06136(15) 0.05275(13) 0.02302(11) 0.01272(11) 0.01548(12)
Cr6B 0.04399(14) 0.05579(15) 0.04114(12) 0.01125(11) 0.00961(11) 0.01477(12)
Cr7B 0.04913(14) 0.04814(14) 0.04210(13) 0.00281(11) 0.00541(12) 0.01593(12)
Cr8B 0.06317(16) 0.04744(14) 0.05778(15) 0.00232(12) 0.00691(13) 0.01522(13)
Ni8B 0.06317(16) 0.04744(14) 0.05778(15) 0.00232(12) 0.00691(13) 0.01522(13)
F1B 0.0653(6) 0.0538(5) 0.0425(5) 0.0082(4) 0.0142(4) 0.0208(5)
F2B 0.0532(5) 0.0574(5) 0.0432(4) 0.0088(4) 0.0145(4) 0.0109(5)
F3B 0.0422(5) 0.0564(5) 0.0409(4) 0.0079(4) 0.0119(4) 0.0103(4)
F4B 0.0309(4) 0.0610(5) 0.0474(5) 0.0134(4) 0.0076(4) 0.0133(4)
F5B 0.0390(4) 0.0544(5) 0.0427(4) 0.0124(4) 0.0077(4) 0.0118(4)
F6B 0.0497(5) 0.0494(5) 0.0416(4) 0.0061(4) 0.0068(4) 0.0134(4)
F7B 0.0474(5) 0.0520(5) 0.0475(5) 0.0023(4) 0.0054(4) 0.0116(4)
F8B 0.0607(6) 0.0530(5) 0.0479(5) 0.0006(4) 0.0042(5) 0.0248(5)
O1B 0.1612(13) 0.0915(9) 0.0721(8) 0.0350(7) 0.0558(8) 0.0687(9)
O2B 0.1000(10) 0.0663(8) 0.0766(8) 0.0183(7) 0.0399(7) 0.0062(8)
O3B 0.0842(10) 0.1091(11) 0.0445(7) -0.0038(8) 0.0024(7) 0.0426(8)
O4B 0.0749(8) 0.0573(7) 0.0422(6) 0.0073(5) 0.0181(6) 0.0185(6)
O5B 0.0768(8) 0.0692(8) 0.0659(7) 0.0200(6) 0.0337(6) 0.0189(7)
O6B 0.0711(8) 0.0684(8) 0.0492(6) 0.0065(6) 0.0248(5) 0.0250(7)
O7B 0.0595(7) 0.0637(8) 0.0657(8) 0.0043(6) 0.0184(6) 0.0082(7)
O8B 0.0451(6) 0.0775(8) 0.0543(6) 0.0152(6) 0.0165(5) 0.0074(6)
O9B 0.0528(7) 0.0778(8) 0.0523(6) 0.0168(6) 0.0185(5) 0.0271(6)
O10B 0.0412(6) 0.0802(8) 0.0594(6) 0.0227(6) 0.0172(5) 0.0252(6)
O11B 0.0613(7) 0.0569(7) 0.0509(6) 0.0052(6) 0.0091(6) 0.0176(6)
O12B 0.0500(6) 0.0571(7) 0.0584(7) 0.0065(6) 0.0170(5) 0.0127(6)
O13B 0.0448(6) 0.0831(8) 0.0696(7) 0.0376(5) 0.0204(5) 0.0285(6)
O14B 0.0506(6) 0.0742(7) 0.0831(7) 0.0356(6) 0.0324(5) 0.0310(6)
O15B 0.0390(6) 0.0927(9) 0.0455(6) 0.0166(6) 0.0073(5) 0.0063(6)
O16B 0.0423(6) 0.0918(9) 0.0454(6) 0.0245(6) 0.0087(5) 0.0161(6)
O17B 0.0528(6) 0.0816(8) 0.0650(6) 0.0352(5) 0.0258(5) 0.0277(6)
O18B 0.0656(7) 0.0805(8) 0.0488(6) 0.0212(6) 0.0204(6) 0.0270(7)
O19B 0.0393(6) 0.0566(7) 0.0703(7) 0.0093(6) 0.0189(5) 0.0123(5)
O20B 0.0402(6) 0.0543(7) 0.0622(7) 0.0089(5) 0.0164(5) 0.0130(5)
O21B 0.0521(6) 0.0738(8) 0.0518(6) 0.0147(6) 0.0178(5) 0.0238(6)
O22B 0.0469(6) 0.0670(8) 0.0547(7) 0.0075(6) 0.0090(6) 0.0152(6)
O23B 0.0533(7) 0.0624(7) 0.0462(6) 0.0025(6) 0.0016(6) 0.0124(6)
O24B 0.0609(7) 0.0601(7) 0.0475(6) -0.0023(6) 0.0077(6) 0.0155(6)
O25B 0.0591(7) 0.0510(7) 0.0616(7) 0.0045(6) 0.0155(6) 0.0182(6)
O26B 0.0548(7) 0.0459(6) 0.0717(8) -0.0024(6) 0.0124(6) 0.0160(6)
O27B 0.0520(7) 0.0493(6) 0.0475(6) 0.0038(5) 0.0038(6) 0.0137(6)
O28B 0.0587(7) 0.0491(6) 0.0513(7) 0.0055(5) 0.0007(6) 0.0170(6)
O29B 0.0635(7) 0.0439(6) 0.0641(7) 0.0101(5) 0.0096(6) 0.0183(6)
O30B 0.1431(12) 0.1304(11) 0.0560(8) 0.0269(8) 0.0257(9) 0.0921(9)
O31B 0.0567(7) 0.0473(6) 0.0535(6) -0.0029(5) 0.0151(5) 0.0057(6)
O32B 0.1103(11) 0.0554(8) 0.0766(8) 0.0113(6) 0.0440(7) 0.0171(8)
C1B 0.160(2) 0.0521(11) 0.0638(10) 0.0158(9) 0.0483(11) 0.0183(13)
C2B 0.308(3) 0.0673(15) 0.1170(15) 0.0278(12) 0.1291(15) 0.0156(19)
C3B 0.784(8) 0.069(2) 0.274(4) -0.032(2) 0.339(4) -0.090(3)
C4B 0.293(5) 0.240(3) 0.228(2) 0.1858(15) 0.135(3) 0.103(3)
C5B 0.231(3) 0.156(3) 0.202(3) 0.064(2) 0.081(2) -0.061(2)
C6B 0.0863(13) 0.0741(12) 0.0349(8) 0.0063(8) 0.0168(8) 0.0138(11)
C7B 0.0808(14) 0.1183(19) 0.0469(10) -0.0093(12) 0.0197(10) 0.0063(14)
C8B 0.153(3) 0.156(3) 0.0484(13) 0.0085(16) 0.0062(17) 0.000(3)
C9B 0.143(3) 0.0974(19) 0.108(2) -0.0314(17) 0.019(2) -0.0210(19)
C10B 0.110(2) 0.227(4) 0.088(2) -0.042(2) 0.0209(18) -0.038(3)
C11B 0.0675(11) 0.0869(13) 0.0488(9) 0.0157(9) 0.0246(8) 0.0234(10)
C12B 0.0996(14) 0.1156(17) 0.0592(10) 0.0259(10) 0.0462(9) 0.0439(13)
C13B 0.097(2) 0.588(9) 0.0628(16) -0.065(3) 0.0279(14) 0.058(4)
C14B 0.294(3) 0.146(3) 0.266(2) 0.065(2) 0.2379(14) 0.061(2)
C15B 0.1085(18) 0.183(3) 0.0970(17) 0.029(2) 0.0549(13) 0.045(2)
C16B 0.0541(9) 0.0699(12) 0.0563(9) 0.0043(9) 0.0242(7) 0.0095(9)
C17B 0.0520(12) 0.1009(18) 0.1078(18) -0.0264(15) 0.0144(12) 0.0066(12)
C18B 0.098(2) 0.122(2) 0.209(4) -0.078(2) -0.010(3) 0.0152(19)
C19B 0.0811(17) 0.161(3) 0.308(4) -0.111(3) 0.081(2) -0.0261(19)
C20B 0.151(3) 0.188(4) 0.103(2) -0.027(2) -0.043(2) 0.058(3)
C21B 0.0456(9) 0.0654(11) 0.0610(10) 0.0071(9) 0.0198(7) 0.0119(8)
C22B 0.0487(10) 0.0955(15) 0.0767(12) 0.0178(11) 0.0233(9) 0.0279(10)
C23B 0.0673(11) 0.1243(17) 0.0756(12) 0.0309(12) 0.0279(10) 0.0555(11)
C24B 0.0469(12) 0.130(2) 0.141(2) -0.020(2) 0.0271(14) 0.0054(14)
C25B 0.0620(11) 0.1166(18) 0.0790(13) 0.0219(13) 0.0288(10) 0.0378(12)
C26B 0.0455(9) 0.0570(10) 0.0569(9) 0.0042(8) 0.0117(8) 0.0244(8)
C27B 0.0694(13) 0.0601(12) 0.0672(12) -0.0050(10) 0.0065(11) 0.0114(10)
C28B 0.161(3) 0.0824(18) 0.097(2) -0.0178(16) -0.036(2) 0.004(2)
C29B 0.128(2) 0.0702(16) 0.131(2) -0.0175(16) 0.0421(18) 0.0215(16)
C30B 0.119(2) 0.111(2) 0.151(3) -0.0459(19) 0.0430(19) -0.0537(16)
C31B 0.0576(10) 0.0805(11) 0.0686(10) 0.0394(8) 0.0201(8) 0.0304(9)
C32B 0.0951(14) 0.1011(12) 0.1351(14) 0.0804(9) 0.0566(12) 0.0586(11)
C33B 0.1828(19) 0.1398(17) 0.303(3) 0.1426(16) 0.1740(16) 0.1173(15)
C34B 0.171(2) 0.0915(18) 0.287(4) 0.078(2) 0.139(2) 0.0534(18)
C35B 0.215(4) 0.296(3) 0.1636(19) 0.1709(14) 0.059(2) 0.142(2)
C36B 0.0412(9) 0.0945(13) 0.0428(8) 0.0182(8) 0.0040(7) 0.0140(9)
C37B 0.0484(11) 0.146(2) 0.0468(10) 0.0180(12) 0.0038(9) 0.0113(13)
C38B 0.0735(14) 0.197(3) 0.0605(14) 0.0102(17) -0.0068(12) -0.0542(15)
C39B 0.117(2) 0.183(3) 0.0780(19) 0.0105(19) -0.0262(18) 0.061(2)
C40B 0.0892(17) 0.151(3) 0.0644(14) -0.0135(16) 0.0168(13) -0.0124(18)
C41B 0.0533(10) 0.0891(12) 0.0523(9) 0.0312(8) 0.0154(8) 0.0230(9)
C42B 0.1875(19) 0.1885(18) 0.0968(10) 0.0997(10) 0.0969(11) 0.1282(15)
C43B 0.124(2) 0.175(2) 0.0850(14) 0.0744(12) 0.0343(14) 0.0800(16)
C44B 0.130(2) 0.624(4) 0.370(2) 0.4314(16) 0.1455(17) 0.167(2)
C45B 0.725(11) 0.281(4) 0.0568(17) 0.060(2) 0.089(4) 0.260(5)
C46B 0.0405(8) 0.0623(10) 0.0540(9) 0.0116(8) 0.0137(7) 0.0068(8)
C47B 0.0436(9) 0.0789(14) 0.0884(14) -0.0105(12) 0.0230(9) -0.0028(10)
C48B 0.0550(12) 0.129(2) 0.0877(17) -0.0198(16) -0.0094(13) 0.0352(13)
C49B 0.0607(12) 0.0681(13) 0.0931(15) -0.0061(12) 0.0219(11) -0.0035(11)
C50B 0.1062(15) 0.110(2) 0.1212(18) -0.0250(16) 0.0637(12) -0.0441(13)
C51B 0.0462(9) 0.0630(11) 0.0549(9) 0.0013(8) 0.0113(8) 0.0114(9)
C52B 0.0519(10) 0.0921(15) 0.0700(12) 0.0119(11) 0.0186(9) 0.0142(11)
C53B 0.0783(16) 0.1186(19) 0.158(2) 0.0597(16) 0.0421(15) 0.0138(15)
C54B 0.0699(14) 0.230(4) 0.0722(14) -0.007(2) 0.0309(11) 0.017(2)
C55B 0.0557(12) 0.1103(19) 0.1001(17) 0.0058(15) 0.0214(12) 0.0222(13)
C56B 0.0543(10) 0.0601(11) 0.0476(9) -0.0029(8) 0.0103(8) 0.0087(9)
C57B 0.0693(13) 0.0797(14) 0.0540(11) -0.0157(10) -0.0023(10) 0.0154(11)
C58B 0.0906(19) 0.129(2) 0.099(2) -0.0353(17) -0.0326(17) 0.0130(18)
C59B 0.128(2) 0.146(3) 0.0765(14) -0.0472(15) 0.0287(14) 0.016(2)
C60B 0.156(3) 0.0849(18) 0.113(2) -0.0194(17) -0.009(2) -0.021(2)
C61B 0.0498(10) 0.0539(10) 0.0702(12) -0.0094(9) 0.0042(9) 0.0105(9)
C62B 0.0793(13) 0.0607(12) 0.147(2) -0.0033(14) 0.0475(12) 0.0352(10)
C63B 0.489(4) 0.203(3) 0.276(3) 0.087(2) 0.2912(19) 0.224(2)
C64B 0.112(2) 0.299(4) 0.363(6) -0.147(4) -0.026(3) 0.123(2)
C65B 0.204(2) 0.0863(18) 0.467(4) -0.125(2) 0.232(2) -0.0377(17)
C66B 0.0440(9) 0.0485(9) 0.0516(9) -0.0005(7) 0.0055(8) 0.0172(7)
C67B 0.0447(9) 0.0696(12) 0.0540(10) 0.0030(9) -0.0004(8) 0.0091(9)
C68B 0.0669(14) 0.1068(17) 0.0760(14) 0.0236(12) -0.0066(12) 0.0183(13)
C69B 0.0677(13) 0.112(2) 0.0635(13) -0.0156(13) 0.0101(11) -0.0057(14)
C70B 0.0566(12) 0.0817(14) 0.0699(13) 0.0009(11) 0.0029(11) -0.0015(11)
C71B 0.0807(14) 0.0529(10) 0.0605(11) 0.0088(9) 0.0013(11) 0.0207(10)
C72B 0.0677(12) 0.0499(10) 0.0652(11) 0.0072(8) -0.0087(10) 0.0160(9)
C73B 0.116(2) 0.146(2) 0.0909(15) 0.0597(13) 0.0075(16) 0.0536(16)
C74B 0.0821(15) 0.0823(14) 0.1013(17) 0.0262(12) 0.0018(14) 0.0326(12)
C75B 0.125(2) 0.0912(14) 0.1096(19) 0.0323(13) -0.0117(17) 0.0583(13)
C76B 0.133(3) 0.186(2) 0.1035(17) 0.0866(14) 0.0040(19) 0.031(2)
N77B 0.1208(16) 0.0568(10) 0.0990(14) 0.0072(10) -0.0442(13) 0.0249(11)
C78B 0.0700(11) 0.0445(9) 0.0696(10) 0.0049(8) 0.0278(9) 0.0167(9)
C79B 0.0633(11) 0.0477(11) 0.1178(16) -0.0018(11) 0.0354(11) 0.0053(9)
C80B 0.0873(15) 0.102(2) 0.235(3) 0.004(2) 0.0879(15) 0.0055(16)
C81B 0.0677(14) 0.0796(15) 0.1272(19) -0.0426(14) 0.0173(14) -0.0038(12)
C82B 0.0738(15) 0.095(2) 0.374(4) -0.004(3) 0.085(2) -0.0084(16)
C83B 0.0794(18) 0.0979(17) 0.238(3) -0.0945(17) -0.017(2) 0.0077(15)
N84B 0.0660(14) 0.0804(15) 0.334(4) -0.069(2) 0.001(2) 0.0146(12)
Cu1C 0.1429(6) 0.0556(3) 0.0941(4) 0.0122(3) -0.0561(4) 0.0138(3)
Cu1D 0.0768(3) 0.0473(2) 0.0598(3) 0.01772(19) 0.0005(3) 0.0116(2)
O1C 0.298(3) 0.1407(17) 0.0910(15) -0.0095(13) -0.0757(17) 0.1089(16)
N1C 0.272(5) 0.228(4) 0.231(5) 0.052(3) 0.019(4) -0.082(4)
O2C 0.186(3) 0.1279(15) 0.324(3) 0.1234(16) -0.074(3) -0.0510(17)
O3C 0.200(3) 0.257(3) 0.378(4) 0.151(3) 0.085(3) -0.032(3)
O4C 0.549(11) 0.569(9) 0.419(7) -0.218(6) 0.126(5) -0.047(9)
Cu2C 0.0615(3) 0.0657(3) 0.0714(3) -0.0112(3) 0.0143(2) -0.0032(2)
N2C 0.307(4) 0.177(2) 0.173(3) -0.038(2) -0.066(3) -0.136(2)
O5C 0.295(3) 0.229(2) 0.0985(18) 0.0297(17) -0.0115(19) -0.1556(19)
O6C 0.218(3) 0.160(2) 0.169(2) -0.0698(18) -0.027(2) -0.013(2)
O7C 0.629(8) 0.175(3) 0.257(4) 0.002(3) -0.206(4) -0.123(4)
N3C 0.158(3) 0.373(5) 0.167(3) 0.098(3) 0.036(3) 0.106(3)
O8C 0.106(3) 0.623(9) 0.511(8) 0.243(6) 0.058(4) 0.008(4)
O9C 0.320(5) 0.561(9) 0.229(4) 0.097(5) -0.056(4) 0.180(5)
O10C 0.169(3) 0.336(5) 0.206(3) 0.102(3) 0.014(3) 0.056(3)
C1D 0.0868(16) 0.0726(14) 0.0878(16) -0.0058(13) 0.0110(14) 0.0177(13)
C2D 0.0684(13) 0.0698(13) 0.0873(16) -0.0034(12) 0.0030(13) 0.0139(12)
C3D 0.0557(10) 0.0607(11) 0.0582(10) 0.0064(8) 0.0167(8) 0.0164(9)
N4D 0.0664(10) 0.0574(9) 0.0728(10) 0.0096(8) 0.0083(9) 0.0134(8)
C5D 0.0578(11) 0.0670(12) 0.0594(11) 0.0043(9) 0.0098(9) 0.0060(10)
C6D 0.0787(16) 0.0809(16) 0.109(2) 0.0021(15) -0.0085(16) 0.0068(14)
C7D 0.0727(16) 0.118(2) 0.105(2) -0.0046(18) -0.0062(16) -0.0059(16)
C1E 0.0924(18) 0.0893(17) 0.0783(15) 0.0126(13) -0.0028(15) 0.0165(15)
C2E 0.0868(17) 0.0828(15) 0.0914(16) 0.0253(12) 0.0074(14) 0.0161(14)
C3E 0.0628(12) 0.0769(12) 0.0505(10) 0.0148(9) -0.0009(10) 0.0107(10)
N4E 0.0743(11) 0.0680(10) 0.0670(10) 0.0174(8) 0.0021(9) 0.0090(9)
C5E 0.0724(12) 0.0621(11) 0.0591(10) 0.0125(9) 0.0184(9) 0.0076(10)
C6E 0.0978(17) 0.0790(14) 0.0705(13) 0.0174(11) 0.0083(13) 0.0257(13)
C7E 0.1013(19) 0.0845(15) 0.0725(14) 0.0226(11) 0.0064(14) 0.0166(14)

loop_
_atom_type_symbol
_atom_type_description
_atom_type_scat_dispersion_real
_atom_type_scat_dispersion_imag
_atom_type_scat_source
C C 0.0033 0.0016 'International Tables Vol C Tables 4.2.6.8 and 6.1.1.4'
H H 0 0 'International Tables Vol C Tables 4.2.6.8 and 6.1.1.4'
N N 0.0061 0.0033 'International Tables Vol C Tables 4.2.6.8 and 6.1.1.4'
O O 0.0106 0.006 'International Tables Vol C Tables 4.2.6.8 and 6.1.1.4'
F F 0.0171 0.0103 'International Tables Vol C Tables 4.2.6.8 and 6.1.1.4'
Cr Cr 0.3209 0.6236 'International Tables Vol C Tables 4.2.6.8 and 6.1.1.4'
Ni Ni 0.3393 1.1124 'International Tables Vol C Tables 4.2.6.8 and 6.1.1.4'
Cu Cu 0.3201 1.2651 'International Tables Vol C Tables 4.2.6.8 and 6.1.1.4'
Na Na 0.0362 0.0249 'International Tables Vol C Tables 4.2.6.8 and 6.1.1.4'

loop_
_geom_angle_atom_site_label_1
_geom_angle_atom_site_label_2
_geom_angle_atom_site_label_3
_geom_angle
_geom_angle_site_symmetry_1
_geom_angle_site_symmetry_3
F8A Cr1A O30A 92.90(8) . .
F8A Cr1A F1A 88.73(5) . .
O30A Cr1A F1A 178.27(8) . .
F8A Cr1A O3A 90.95(7) . .
O30A Cr1A O3A 89.09(7) . .
F1A Cr1A O3A 91.46(6) . .
F8A Cr1A O32A 89.29(7) . .
O30A Cr1A O32A 91.43(8) . .
F1A Cr1A O32A 88.01(6) . .
O3A Cr1A O32A 179.42(8) . .
F8A Cr1A O1A 176.22(7) . .
O30A Cr1A O1A 87.36(8) . .
F1A Cr1A O1A 90.97(7) . .
O3A Cr1A O1A 92.83(8) . .
O32A Cr1A O1A 86.93(8) . .
F2A Cr2A F1A 86.32(5) . .
F2A Cr2A O2A 176.50(7) . .
F1A Cr2A O2A 95.94(7) . .
F2A Cr2A O4A 91.37(5) . .
F1A Cr2A O4A 90.43(6) . .
O2A Cr2A O4A 91.29(7) . .
F2A Cr2A O5A 90.40(6) . .
F1A Cr2A O5A 176.70(6) . .
O2A Cr2A O5A 87.35(7) . .
O4A Cr2A O5A 89.37(7) . .
F2A Cr2A O7A 90.71(6) . .
F1A Cr2A O7A 87.99(6) . .
O2A Cr2A O7A 86.71(7) . .
O4A Cr2A O7A 177.31(7) . .
O5A Cr2A O7A 92.33(7) . .
F2A Cr3A F3A 88.53(5) . .
F2A Cr3A O9A 178.21(6) . .
F3A Cr3A O9A 90.19(5) . .
F2A Cr3A O6A 93.95(6) . .
F3A Cr3A O6A 177.36(6) . .
O9A Cr3A O6A 87.32(6) . .
F2A Cr3A O8A 90.43(6) . .
F3A Cr3A O8A 89.75(6) . .
O9A Cr3A O8A 90.81(6) . .
O6A Cr3A O8A 91.16(7) . .
F2A Cr3A O11A 88.35(5) . .
F3A Cr3A O11A 92.06(5) . .
O9A Cr3A O11A 90.45(6) . .
O6A Cr3A O11A 87.09(7) . .
O8A Cr3A O11A 177.79(6) . .
F3A Cr4A F4A 88.32(5) . .
F3A Cr4A O10A 92.95(5) . .
F4A Cr4A O10A 178.68(5) . .
F3A Cr4A O13A 178.78(6) . .
F4A Cr4A O13A 91.06(6) . .
O10A Cr4A O13A 87.68(6) . .
F3A Cr4A O15A 88.74(5) . .
F4A Cr4A O15A 92.46(5) . .
O10A Cr4A O15A 87.21(6) . .
O13A Cr4A O15A 92.34(6) . .
F3A Cr4A O12A 90.94(5) . .
F4A Cr4A O12A 89.71(5) . .
O10A Cr4A O12A 90.63(6) . .
O13A Cr4A O12A 88.01(6) . .
O15A Cr4A O12A 177.79(6) . .
F4A Cr5A F5A 88.88(5) . .
F4A Cr5A O17A 177.91(6) . .
F5A Cr5A O17A 91.13(6) . .
F4A Cr5A O16A 90.44(5) . .
F5A Cr5A O16A 87.94(5) . .
O17A Cr5A O16A 87.47(6) . .
F4A Cr5A O14A 91.62(6) . .
F5A Cr5A O14A 179.39(6) . .
O17A Cr5A O14A 88.38(7) . .
O16A Cr5A O14A 92.39(7) . .
F4A Cr5A O19A 89.84(6) . .
F5A Cr5A O19A 91.81(5) . .
O17A Cr5A O19A 92.25(7) . .
O16A Cr5A O19A 179.62(7) . .
O14A Cr5A O19A 87.86(6) . .
F6A Cr6A F5A 89.11(5) . .
F6A Cr6A O21A 92.73(7) . .
F5A Cr6A O21A 177.16(7) . .
F6A Cr6A O23A 92.07(6) . .
F5A Cr6A O23A 89.74(6) . .
O21A Cr6A O23A 92.36(8) . .
F6A Cr6A O20A 89.40(6) . .
F5A Cr6A O20A 90.51(6) . .
O21A Cr6A O20A 87.35(8) . .
O23A Cr6A O20A 178.51(7) . .
F6A Cr6A O18A 179.51(7) . .
F5A Cr6A O18A 91.14(6) . .
O21A Cr6A O18A 87.04(8) . .
O23A Cr6A O18A 87.51(7) . .
O20A Cr6A O18A 91.02(8) . .
F7A Cr7A O25A 91.65(9) . .
F7A Cr7A O27A 90.70(8) . .
O25A Cr7A O27A 94.41(9) . .
F7A Cr7A F6A 88.68(6) . .
O25A Cr7A F6A 176.06(8) . .
O27A Cr7A F6A 89.51(7) . .
F7A Cr7A O22A 178.06(8) . .
O25A Cr7A O22A 86.79(10) . .
O27A Cr7A O22A 90.58(9) . .
F6A Cr7A O22A 92.79(8) . .
F7A Cr7A O24A 90.24(7) . .
O25A Cr7A O24A 87.17(9) . .
O27A Cr7A O24A 178.14(8) . .
F6A Cr7A O24A 88.91(6) . .
O22A Cr7A O24A 88.52(9) . .
F8A Cr8A O26A 177.96(7) . .
F8A Cr8A O28A 89.93(7) . .
O26A Cr8A O28A 91.26(9) . .
F8A Cr8A O31A 91.70(7) . .
O26A Cr8A O31A 86.98(8) . .
O28A Cr8A O31A 175.06(7) . .
F8A Cr8A F7A 84.76(5) . .
O26A Cr8A F7A 93.59(7) . .
O28A Cr8A F7A 89.67(6) . .
O31A Cr8A F7A 85.84(6) . .
F8A Cr8A O29A 93.31(7) . .
O26A Cr8A O29A 88.26(8) . .
O28A Cr8A O29A 93.90(8) . .
O31A Cr8A O29A 90.66(7) . .
F7A Cr8A O29A 175.94(7) . .
Cr2A F1A Cr1A 119.91(6) . .
Cr3A F2A Cr2A 122.16(7) . .
Cr4A F3A Cr3A 122.71(6) . .
Cr5A F4A Cr4A 124.04(5) . .
Cr6A F5A Cr5A 123.65(6) . .
Cr6A F6A Cr7A 122.84(7) . .
Cr7A F7A Cr8A 122.60(7) . .
C1A O1A Cr1A 128.95(17) . .
C1A O2A Cr2A 132.23(17) . .
C6A O3A Cr1A 134.40(13) . .
C6A O4A Cr2A 128.86(15) . .
C11A O5A Cr2A 127.91(14) . .
C11A O6A Cr3A 132.21(16) . .
C16A O7A Cr2A 135.21(16) . .
C16A O8A Cr3A 126.52(14) . .
C21A O9A Cr3A 128.11(14) . .
C21A O10A Cr4A 134.36(14) . .
C26A O11A Cr3A 134.89(14) . .
C26A O12A Cr4A 127.51(14) . .
C31A O13A Cr4A 129.87(15) . .
C31A O14A Cr5A 135.24(13) . .
C36A O15A Cr4A 133.82(13) . .
C36A O16A Cr5A 130.42(15) . .
C41A O17A Cr5A 133.03(13) . .
C41A O18A Cr6A 136.06(17) . .
C46A O19A Cr5A 135.31(15) . .
C46A O20A Cr6A 132.20(14) . .
C51A O21A Cr6A 131.9(2) . .
C51A O22A Cr7A 135.0(2) . .
C56A O23A Cr6A 136.47(15) . .
C56A O24A Cr7A 130.61(18) . .
C61A O25A Cr7A 133.2(2) . .
C61A O26A Cr8A 133.53(18) . .
C66A O27A Cr7A 137.3(2) . .
C66A O28A Cr8A 130.02(17) . .
C71A O29A Cr8A 128.34(17) . .
C71A O30A Cr1A 137.53(18) . .
C78A O31A Cr8A 131.81(15) . .
C78A O32A Cr1A 131.20(17) . .
O1A C1A O2A 126.0(3) . .
O1A C1A C2A 115.4(2) . .
O2A C1A C2A 118.6(3) . .
C1A C2A C5A 110.8(3) . .
C1A C2A C3A 110.2(3) . .
C5A C2A C3A 109.4(3) . .
C1A C2A C4A 108.9(3) . .
C5A C2A C4A 109.7(3) . .
C3A C2A C4A 107.9(3) . .
C2A C3A H3A1 109.5 . .
C2A C3A H3A2 109.5 . .
H3A1 C3A H3A2 109.5 . .
C2A C3A H3A3 109.5 . .
H3A1 C3A H3A3 109.5 . .
H3A2 C3A H3A3 109.5 . .
C2A C4A H4A1 109.5 . .
C2A C4A H4A2 109.5 . .
H4A1 C4A H4A2 109.5 . .
C2A C4A H4A3 109.5 . .
H4A1 C4A H4A3 109.5 . .
H4A2 C4A H4A3 109.5 . .
C2A C5A H5A1 109.5 . .
C2A C5A H5A2 109.5 . .
H5A1 C5A H5A2 109.5 . .
C2A C5A H5A3 109.5 . .
H5A1 C5A H5A3 109.5 . .
H5A2 C5A H5A3 109.5 . .
O4A C6A O3A 125.4(2) . .
O4A C6A C7A 119.5(2) . .
O3A C6A C7A 115.15(19) . .
C9A C7A C10A 113.0(2) . .
C9A C7A C8A 110.0(2) . .
C10A C7A C8A 109.5(2) . .
C9A C7A C6A 109.8(2) . .
C10A C7A C6A 106.8(2) . .
C8A C7A C6A 107.5(2) . .
C7A C8A H8A1 109.5 . .
C7A C8A H8A2 109.5 . .
H8A1 C8A H8A2 109.5 . .
C7A C8A H8A3 109.5 . .
H8A1 C8A H8A3 109.5 . .
H8A2 C8A H8A3 109.5 . .
C7A C9A H9A1 109.5 . .
C7A C9A H9A2 109.5 . .
H9A1 C9A H9A2 109.5 . .
C7A C9A H9A3 109.5 . .
H9A1 C9A H9A3 109.5 . .
H9A2 C9A H9A3 109.5 . .
C7A C10A H10A 109.5 . .
C7A C10A H10B 109.5 . .
H10A C10A H10B 109.5 . .
C7A C10A H10C 109.5 . .
H10A C10A H10C 109.5 . .
H10B C10A H10C 109.5 . .
O5A C11A O6A 125.9(2) . .
O5A C11A C12A 117.34(18) . .
O6A C11A C12A 116.7(2) . .
C13A C12A C14A 105.8(3) . .
C13A C12A C15A 114.1(3) . .
C14A C12A C15A 109.9(3) . .
C13A C12A C11A 108.4(3) . .
C14A C12A C11A 106.2(3) . .
C15A C12A C11A 111.9(2) . .
C12A C13A H13A 109.5 . .
C12A C13A H13B 109.5 . .
H13A C13A H13B 109.5 . .
C12A C13A H13C 109.5 . .
H13A C13A H13C 109.5 . .
H13B C13A H13C 109.5 . .
C12A C14A H14A 109.5 . .
C12A C14A H14B 109.5 . .
H14A C14A H14B 109.5 . .
C12A C14A H14C 109.5 . .
H14A C14A H14C 109.5 . .
H14B C14A H14C 109.5 . .
C12A C15A H15A 109.5 . .
C12A C15A H15B 109.5 . .
H15A C15A H15B 109.5 . .
C12A C15A H15C 109.5 . .
H15A C15A H15C 109.5 . .
H15B C15A H15C 109.5 . .
O7A C16A O8A 126.1(2) . .
O7A C16A C17A 115.29(19) . .
O8A C16A C17A 118.62(18) . .
C20A C17A C18A 112.3(3) . .
C20A C17A C19A 110.8(2) . .
C18A C17A C19A 106.0(2) . .
C20A C17A C16A 110.6(2) . .
C18A C17A C16A 107.6(2) . .
C19A C17A C16A 109.3(2) . .
C17A C18A H18A 109.5 . .
C17A C18A H18B 109.5 . .
H18A C18A H18B 109.5 . .
C17A C18A H18C 109.5 . .
H18A C18A H18C 109.5 . .
H18B C18A H18C 109.5 . .
C17A C19A H19A 109.5 . .
C17A C19A H19B 109.5 . .
H19A C19A H19B 109.5 . .
C17A C19A H19C 109.5 . .
H19A C19A H19C 109.5 . .
H19B C19A H19C 109.5 . .
C17A C20A H20A 109.5 . .
C17A C20A H20B 109.5 . .
H20A C20A H20B 109.5 . .
C17A C20A H20C 109.5 . .
H20A C20A H20C 109.5 . .
H20B C20A H20C 109.5 . .
O9A C21A O10A 124.94(19) . .
O9A C21A C22A 116.5(2) . .
O10A C21A C22A 118.47(18) . .
C23A C22A C25A 110.6(2) . .
C23A C22A C24A 110.23(19) . .
C25A C22A C24A 110.9(2) . .
C23A C22A C21A 106.5(2) . .
C25A C22A C21A 108.42(18) . .
C24A C22A C21A 110.1(2) . .
C22A C23A H23A 109.5 . .
C22A C23A H23B 109.5 . .
H23A C23A H23B 109.5 . .
C22A C23A H23C 109.5 . .
H23A C23A H23C 109.5 . .
H23B C23A H23C 109.5 . .
C22A C24A H24A 109.5 . .
C22A C24A H24B 109.5 . .
H24A C24A H24B 109.5 . .
C22A C24A H24C 109.5 . .
H24A C24A H24C 109.5 . .
H24B C24A H24C 109.5 . .
C22A C25A H25A 109.5 . .
C22A C25A H25B 109.5 . .
H25A C25A H25B 109.5 . .
C22A C25A H25C 109.5 . .
H25A C25A H25C 109.5 . .
H25B C25A H25C 109.5 . .
O11A C26A O12A 125.66(19) . .
O11A C26A C27A 117.98(19) . .
O12A C26A C27A 116.4(2) . .
C29A C27A C28A 108.1(3) . .
C29A C27A C30A 113.5(2) . .
C28A C27A C30A 107.5(2) . .
C29A C27A C26A 108.0(2) . .
C28A C27A C26A 108.4(2) . .
C30A C27A C26A 111.2(2) . .
C27A C28A H28A 109.5 . .
C27A C28A H28B 109.5 . .
H28A C28A H28B 109.5 . .
C27A C28A H28C 109.5 . .
H28A C28A H28C 109.5 . .
H28B C28A H28C 109.5 . .
C27A C29A H29A 109.5 . .
C27A C29A H29B 109.5 . .
H29A C29A H29B 109.5 . .
C27A C29A H29C 109.5 . .
H29A C29A H29C 109.5 . .
H29B C29A H29C 109.5 . .
C27A C30A H30A 109.5 . .
C27A C30A H30B 109.5 . .
H30A C30A H30B 109.5 . .
C27A C30A H30C 109.5 . .
H30A C30A H30C 109.5 . .
H30B C30A H30C 109.5 . .
O14A C31A O13A 125.2(2) . .
O14A C31A C32A 118.8(2) . .
O13A C31A C32A 116.0(2) . .
C34A C32A C33A 111.3(3) . .
C34A C32A C35A 108.8(3) . .
C33A C32A C35A 110.1(3) . .
C34A C32A C31A 108.7(2) . .
C33A C32A C31A 111.2(2) . .
C35A C32A C31A 106.6(2) . .
C32A C33A H33A 109.5 . .
C32A C33A H33B 109.5 . .
H33A C33A H33B 109.5 . .
C32A C33A H33C 109.5 . .
H33A C33A H33C 109.5 . .
H33B C33A H33C 109.5 . .
C32A C34A H34A 109.5 . .
C32A C34A H34B 109.5 . .
H34A C34A H34B 109.5 . .
C32A C34A H34C 109.5 . .
H34A C34A H34C 109.5 . .
H34B C34A H34C 109.5 . .
C32A C35A H35A 109.5 . .
C32A C35A H35B 109.5 . .
H35A C35A H35B 109.5 . .
C32A C35A H35C 109.5 . .
H35A C35A H35C 109.5 . .
H35B C35A H35C 109.5 . .
O16A C36A O15A 126.07(19) . .
O16A C36A C37A 118.3(2) . .
O15A C36A C37A 115.65(19) . .
C40A C37A C39A 113.9(3) . .
C40A C37A C38A 109.4(2) . .
C39A C37A C38A 107.6(2) . .
C40A C37A C36A 105.9(2) . .
C39A C37A C36A 109.27(19) . .
C38A C37A C36A 110.9(2) . .
C37A C38A H38A 109.5 . .
C37A C38A H38B 109.5 . .
H38A C38A H38B 109.5 . .
C37A C38A H38C 109.5 . .
H38A C38A H38C 109.5 . .
H38B C38A H38C 109.5 . .
C37A C39A H39A 109.5 . .
C37A C39A H39B 109.5 . .
H39A C39A H39B 109.5 . .
C37A C39A H39C 109.5 . .
H39A C39A H39C 109.5 . .
H39B C39A H39C 109.5 . .
C37A C40A H40A 109.5 . .
C37A C40A H40B 109.5 . .
H40A C40A H40B 109.5 . .
C37A C40A H40C 109.5 . .
H40A C40A H40C 109.5 . .
H40B C40A H40C 109.5 . .
O17A C41A O18A 124.2(2) . .
O17A C41A C42A 119.5(2) . .
O18A C41A C42A 116.3(2) . .
C41A C42A C44A 110.8(2) . .
C41A C42A C45A 108.8(2) . .
C44A C42A C45A 109.7(2) . .
C41A C42A C43A 105.4(2) . .
C44A C42A C43A 107.9(3) . .
C45A C42A C43A 114.1(3) . .
C42A C43A H43A 109.5 . .
C42A C43A H43B 109.5 . .
H43A C43A H43B 109.5 . .
C42A C43A H43C 109.5 . .
H43A C43A H43C 109.5 . .
H43B C43A H43C 109.5 . .
C42A C44A H44A 109.5 . .
C42A C44A H44B 109.5 . .
H44A C44A H44B 109.5 . .
C42A C44A H44C 109.5 . .
H44A C44A H44C 109.5 . .
H44B C44A H44C 109.5 . .
C42A C45A H45A 109.5 . .
C42A C45A H45B 109.5 . .
H45A C45A H45B 109.5 . .
C42A C45A H45C 109.5 . .
H45A C45A H45C 109.5 . .
H45B C45A H45C 109.5 . .
O20A C46A O19A 126.2(2) . .
O20A C46A C47A 116.77(19) . .
O19A C46A C47A 117.0(2) . .
C49A C47A C48A 110.7(2) . .
C49A C47A C50A 110.4(3) . .
C48A C47A C50A 106.1(2) . .
C49A C47A C46A 105.8(2) . .
C48A C47A C46A 112.0(2) . .
C50A C47A C46A 111.9(2) . .
C47A C48A H48A 109.5 . .
C47A C48A H48B 109.5 . .
H48A C48A H48B 109.5 . .
C47A C48A H48C 109.5 . .
H48A C48A H48C 109.5 . .
H48B C48A H48C 109.5 . .
C47A C49A H49A 109.5 . .
C47A C49A H49B 109.5 . .
H49A C49A H49B 109.5 . .
C47A C49A H49C 109.5 . .
H49A C49A H49C 109.5 . .
H49B C49A H49C 109.5 . .
C47A C50A H50A 109.5 . .
C47A C50A H50B 109.5 . .
H50A C50A H50B 109.5 . .
C47A C50A H50C 109.5 . .
H50A C50A H50C 109.5 . .
H50B C50A H50C 109.5 . .
O21A C51A O22A 124.8(3) . .
O21A C51A C52A 118.8(3) . .
O22A C51A C52A 116.2(3) . .
C55A C52A C54A 110.4(3) . .
C55A C52A C53A 108.2(3) . .
C54A C52A C53A 111.7(3) . .
C55A C52A C51A 106.2(3) . .
C54A C52A C51A 109.5(3) . .
C53A C52A C51A 110.7(3) . .
C52A C53A H53A 109.5 . .
C52A C53A H53B 109.5 . .
H53A C53A H53B 109.5 . .
C52A C53A H53C 109.5 . .
H53A C53A H53C 109.5 . .
H53B C53A H53C 109.5 . .
C52A C54A H54A 109.5 . .
C52A C54A H54B 109.5 . .
H54A C54A H54B 109.5 . .
C52A C54A H54C 109.5 . .
H54A C54A H54C 109.5 . .
H54B C54A H54C 109.5 . .
C52A C55A H55A 109.5 . .
C52A C55A H55B 109.5 . .
H55A C55A H55B 109.5 . .
C52A C55A H55C 109.5 . .
H55A C55A H55C 109.5 . .
H55B C55A H55C 109.5 . .
O24A C56A O23A 125.4(2) . .
O24A C56A C57A 118.8(2) . .
O23A C56A C57A 115.8(2) . .
C58A C57A C60A 110.4(3) . .
C58A C57A C59A 112.1(3) . .
C60A C57A C59A 108.7(3) . .
C58A C57A C56A 111.0(2) . .
C60A C57A C56A 109.4(2) . .
C59A C57A C56A 105.0(2) . .
C57A C58A H58A 109.5 . .
C57A C58A H58B 109.5 . .
H58A C58A H58B 109.5 . .
C57A C58A H58C 109.5 . .
H58A C58A H58C 109.5 . .
H58B C58A H58C 109.5 . .
C57A C59A H59A 109.5 . .
C57A C59A H59B 109.5 . .
H59A C59A H59B 109.5 . .
C57A C59A H59C 109.5 . .
H59A C59A H59C 109.5 . .
H59B C59A H59C 109.5 . .
C57A C60A H60A 109.5 . .
C57A C60A H60B 109.5 . .
H60A C60A H60B 109.5 . .
C57A C60A H60C 109.5 . .
H60A C60A H60C 109.5 . .
H60B C60A H60C 109.5 . .
O26A C61A O25A 125.6(3) . .
O26A C61A C62A 118.9(3) . .
O25A C61A C62A 115.5(3) . .
C64A C62A C65A 113.1(4) . .
C64A C62A C63A 105.1(5) . .
C65A C62A C63A 107.4(4) . .
C64A C62A C61A 109.1(3) . .
C65A C62A C61A 111.6(3) . .
C63A C62A C61A 110.3(4) . .
C62A C63A H63A 109.5 . .
C62A C63A H63B 109.5 . .
H63A C63A H63B 109.5 . .
C62A C63A H63C 109.5 . .
H63A C63A H63C 109.5 . .
H63B C63A H63C 109.5 . .
C62A C64A H64A 109.5 . .
C62A C64A H64B 109.5 . .
H64A C64A H64B 109.5 . .
C62A C64A H64C 109.5 . .
H64A C64A H64C 109.5 . .
H64B C64A H64C 109.5 . .
C62A C65A H65A 109.5 . .
C62A C65A H65B 109.5 . .
H65A C65A H65B 109.5 . .
C62A C65A H65C 109.5 . .
H65A C65A H65C 109.5 . .
H65B C65A H65C 109.5 . .
O27A C66A O28A 126.2(3) . .
O27A C66A C67A 114.3(3) . .
O28A C66A C67A 119.6(3) . .
C69A C67A C68A 110.8(3) . .
C69A C67A C70A 111.0(5) . .
C68A C67A C70A 108.3(4) . .
C69A C67A C66A 110.3(3) . .
C68A C67A C66A 109.6(3) . .
C70A C67A C66A 106.8(3) . .
C67A C68A H68A 109.5 . .
C67A C68A H68B 109.5 . .
H68A C68A H68B 109.5 . .
C67A C68A H68C 109.5 . .
H68A C68A H68C 109.5 . .
H68B C68A H68C 109.5 . .
C67A C69A H69A 109.5 . .
C67A C69A H69B 109.5 . .
H69A C69A H69B 109.5 . .
C67A C69A H69C 109.5 . .
H69A C69A H69C 109.5 . .
H69B C69A H69C 109.5 . .
C67A C70A H70A 109.5 . .
C67A C70A H70B 109.5 . .
H70A C70A H70B 109.5 . .
C67A C70A H70C 109.5 . .
H70A C70A H70C 109.5 . .
H70B C70A H70C 109.5 . .
O29A C71A O30A 127.7(2) . .
O29A C71A C72A 121.3(3) . .
O30A C71A C72A 110.7(2) . .
C73A C72A C74A 119.3(3) . .
C73A C72A C71A 120.6(3) . .
C74A C72A C71A 120.2(3) . .
C72A C73A C76A 120.7(3) . .
C72A C73A H73A 119.7 . .
C76A C73A H73A 119.7 . .
C72A C74A C75A 115.5(3) . .
C72A C74A H74A 122.2 . .
C75A C74A H74A 122.2 . .
N77A C75A C74A 123.9(3) . .
N77A C75A H75A 118.1 . .
C74A C75A H75A 118.1 . .
N77A C76A C73A 121.3(4) . .
N77A C76A H76A 119.4 . .
C73A C76A H76A 119.4 . .
C76A N77A C75A 119.2(3) . .
C76A N77A Cu1C 132.7(3) . .
C75A N77A Cu1C 108.1(2) . .
C76A N77A Cu1D 110.1(2) . .
C75A N77A Cu1D 130.5(2) . .
O31A C78A O32A 128.6(2) . .
O31A C78A C79A 116.7(2) . .
O32A C78A C79A 114.6(2) . .
C80A C79A C81A 119.4(3) . .
C80A C79A C78A 121.4(3) . .
C81A C79A C78A 119.2(3) . .
C79A C80A C82A 120.3(3) . .
C79A C80A H80A 119.9 . .
C82A C80A H80A 119.9 . .
C83A C81A C79A 115.2(3) . .
C83A C81A H81A 122.4 . .
C79A C81A H81A 122.4 . .
N84A C82A C80A 120.4(4) . .
N84A C82A H82A 119.8 . .
C80A C82A H82A 119.8 . .
N84A C83A C81A 126.4(3) . .
N84A C83A H83A 116.8 . .
C81A C83A H83A 116.8 . .
C83A N84A C82A 118.3(3) . .
C83A N84A Cu1D 115.5(2) . 2_657
C82A N84A Cu1D 126.2(3) . 2_657
C83A N84A Cu1C 137.6(2) . 2_657
C82A N84A Cu1C 103.9(3) . 2_657
F8B Cr1B O30B 91.67(7) . .
F8B Cr1B F1B 86.52(5) . .
O30B Cr1B F1B 177.81(7) . .
F8B Cr1B O1B 176.03(6) . .
O30B Cr1B O1B 87.68(9) . .
F1B Cr1B O1B 94.04(7) . .
F8B Cr1B O3B 92.01(6) . .
O30B Cr1B O3B 91.45(7) . .
F1B Cr1B O3B 89.85(6) . .
O1B Cr1B O3B 91.93(7) . .
F8B Cr1B O32B 89.93(6) . .
O30B Cr1B O32B 92.86(7) . .
F1B Cr1B O32B 85.91(6) . .
O1B Cr1B O32B 86.19(7) . .
O3B Cr1B O32B 175.22(8) . .
F1B Cr2B F2B 88.22(5) . .
F1B Cr2B O4B 92.33(5) . .
F2B Cr2B O4B 89.30(5) . .
F1B Cr2B O2B 92.54(6) . .
F2B Cr2B O2B 176.56(6) . .
O4B Cr2B O2B 94.02(6) . .
F1B Cr2B O5B 178.97(6) . .
F2B Cr2B O5B 92.55(6) . .
O4B Cr2B O5B 88.35(6) . .
O2B Cr2B O5B 86.65(7) . .
F1B Cr2B O7B 87.83(6) . .
F2B Cr2B O7B 89.20(5) . .
O4B Cr2B O7B 178.49(7) . .
O2B Cr2B O7B 87.48(7) . .
O5B Cr2B O7B 91.51(6) . .
F2B Cr3B F3B 88.84(5) . .
F2B Cr3B O6B 91.99(5) . .
F3B Cr3B O6B 179.06(5) . .
F2B Cr3B O9B 178.87(6) . .
F3B Cr3B O9B 92.28(5) . .
O6B Cr3B O9B 86.89(6) . .
F2B Cr3B O11B 90.04(5) . .
F3B Cr3B O11B 90.35(5) . .
O6B Cr3B O11B 90.08(6) . .
O9B Cr3B O11B 90.11(6) . .
F2B Cr3B O8B 92.63(5) . .
F3B Cr3B O8B 88.52(5) . .
O6B Cr3B O8B 91.01(6) . .
O9B Cr3B O8B 87.25(6) . .
O11B Cr3B O8B 177.08(6) . .
F3B Cr4B F4B 89.28(5) . .
F3B Cr4B O13B 178.82(6) . .
F4B Cr4B O13B 91.85(5) . .
F3B Cr4B O15B 89.91(5) . .
F4B Cr4B O15B 91.02(5) . .
O13B Cr4B O15B 90.40(6) . .
F3B Cr4B O12B 91.76(5) . .
F4B Cr4B O12B 88.99(5) . .
O13B Cr4B O12B 87.92(6) . .
O15B Cr4B O12B 178.33(7) . .
F3B Cr4B O10B 90.76(5) . .
F4B Cr4B O10B 179.17(5) . .
O13B Cr4B O10B 88.11(6) . .
O15B Cr4B O10B 88.14(6) . .
O12B Cr4B O10B 91.84(6) . .
F4B Cr5B F5B 88.60(5) . .
F4B Cr5B O17B 178.71(5) . .
F5B Cr5B O17B 92.53(5) . .
F4B Cr5B O16B 92.01(5) . .
F5B Cr5B O16B 89.58(5) . .
O17B Cr5B O16B 87.40(6) . .
F4B Cr5B O19B 88.91(5) . .
F5B Cr5B O19B 89.91(5) . .
O17B Cr5B O19B 91.70(6) . .
O16B Cr5B O19B 178.94(6) . .
F4B Cr5B O14B 90.56(6) . .
F5B Cr5B O14B 178.68(5) . .
O17B Cr5B O14B 88.32(6) . .
O16B Cr5B O14B 91.48(6) . .
O19B Cr5B O14B 89.05(5) . .
F5B Cr6B F6B 90.20(5) . .
F5B Cr6B O18B 89.96(5) . .
F6B Cr6B O18B 178.97(5) . .
F5B Cr6B O21B 176.41(5) . .
F6B Cr6B O21B 93.35(5) . .
O18B Cr6B O21B 86.51(6) . .
F5B Cr6B O23B 88.98(5) . .
F6B Cr6B O23B 90.23(5) . .
O18B Cr6B O23B 88.75(6) . .
O21B Cr6B O23B 91.57(6) . .
F5B Cr6B O20B 91.01(5) . .
F6B Cr6B O20B 89.11(5) . .
O18B Cr6B O20B 91.91(6) . .
O21B Cr6B O20B 88.48(6) . .
O23B Cr6B O20B 179.34(6) . .
F7B Cr7B O25B 94.32(6) . .
F7B Cr7B F6B 87.15(5) . .
O25B Cr7B F6B 177.94(6) . .
F7B Cr7B O27B 91.29(5) . .
O25B Cr7B O27B 92.24(5) . .
F6B Cr7B O27B 89.18(5) . .
F7B Cr7B O22B 177.68(5) . .
O25B Cr7B O22B 87.25(6) . .
F6B Cr7B O22B 91.24(5) . .
O27B Cr7B O22B 90.35(6) . .
F7B Cr7B O24B 88.26(5) . .
O25B Cr7B O24B 87.14(6) . .
F6B Cr7B O24B 91.46(5) . .
O27B Cr7B O24B 179.20(6) . .
O22B Cr7B O24B 90.11(6) . .
F8B Cr8B F7B 84.37(5) . .
F8B Cr8B O26B 175.83(6) . .
F7B Cr8B O26B 91.46(5) . .
F8B Cr8B O28B 88.21(5) . .
F7B Cr8B O28B 91.59(5) . .
O26B Cr8B O28B 92.05(6) . .
F8B Cr8B O29B 94.53(6) . .
F7B Cr8B O29B 178.88(6) . .
O26B Cr8B O29B 89.64(6) . .
O28B Cr8B O29B 88.19(6) . .
F8B Cr8B O31B 90.30(5) . .
F7B Cr8B O31B 88.37(5) . .
O26B Cr8B O31B 89.44(6) . .
O28B Cr8B O31B 178.51(6) . .
O29B Cr8B O31B 91.82(6) . .
Cr2B F1B Cr1B 120.54(5) . .
Cr3B F2B Cr2B 122.57(6) . .
Cr4B F3B Cr3B 123.60(5) . .
Cr5B F4B Cr4B 124.19(5) . .
Cr5B F5B Cr6B 124.35(5) . .
Cr6B F6B Cr7B 122.06(5) . .
Cr7B F7B Cr8B 120.20(5) . .
C1B O1B Cr1B 132.57(17) . .
C1B O2B Cr2B 129.36(18) . .
C6B O3B Cr1B 128.01(15) . .
C6B O4B Cr2B 135.92(13) . .
C11B O5B Cr2B 135.35(15) . .
C11B O6B Cr3B 128.23(14) . .
C16B O7B Cr2B 129.76(13) . .
C16B O8B Cr3B 133.93(13) . .
C21B O9B Cr3B 134.33(14) . .
C21B O10B Cr4B 129.82(12) . .
C26B O11B Cr3B 129.12(12) . .
C26B O12B Cr4B 135.60(13) . .
C31B O13B Cr4B 134.48(14) . .
C31B O14B Cr5B 128.79(14) . .
C36B O15B Cr4B 130.08(13) . .
C36B O16B Cr5B 135.84(12) . .
C41B O17B Cr5B 133.86(14) . .
C41B O18B Cr6B 133.18(13) . .
C46B O19B Cr5B 131.30(12) . .
C46B O20B Cr6B 135.45(12) . .
C51B O21B Cr6B 136.32(14) . .
C51B O22B Cr7B 129.29(13) . .
C56B O23B Cr6B 127.88(12) . .
C56B O24B Cr7B 135.08(13) . .
C61B O25B Cr7B 134.37(14) . .
C61B O26B Cr8B 126.79(13) . .
C66B O27B Cr7B 128.26(11) . .
C66B O28B Cr8B 134.20(12) . .
C71B O29B Cr8B 132.19(14) . .
C71B O30B Cr1B 131.26(15) . .
C78B O31B Cr8B 128.01(12) . .
C78B O32B Cr1B 133.59(15) . .
O1B C1B O2B 126.4(2) . .
O1B C1B C2B 120.1(3) . .
O2B C1B C2B 113.4(3) . .
C3B C2B C4B 108.4(3) . .
C3B C2B C5B 113.8(4) . .
C4B C2B C5B 108.3(3) . .
C3B C2B C1B 106.6(3) . .
C4B C2B C1B 107.1(3) . .
C5B C2B C1B 112.5(3) . .
C2B C3B H3B1 109.5 . .
C2B C3B H3B2 109.5 . .
H3B1 C3B H3B2 109.5 . .
C2B C3B H3B3 109.5 . .
H3B1 C3B H3B3 109.5 . .
H3B2 C3B H3B3 109.5 . .
C2B C4B H4B1 109.5 . .
C2B C4B H4B2 109.5 . .
H4B1 C4B H4B2 109.5 . .
C2B C4B H4B3 109.5 . .
H4B1 C4B H4B3 109.5 . .
H4B2 C4B H4B3 109.5 . .
C2B C5B H5B1 109.5 . .
C2B C5B H5B2 109.5 . .
H5B1 C5B H5B2 109.5 . .
C2B C5B H5B3 109.5 . .
H5B1 C5B H5B3 109.5 . .
H5B2 C5B H5B3 109.5 . .
O3B C6B O4B 126.08(18) . .
O3B C6B C7B 118.0(2) . .
O4B C6B C7B 115.8(2) . .
C9B C7B C10B 109.3(3) . .
C9B C7B C8B 112.2(3) . .
C10B C7B C8B 107.7(3) . .
C9B C7B C6B 109.5(2) . .
C10B C7B C6B 111.2(2) . .
C8B C7B C6B 106.9(2) . .
C7B C8B H8B1 109.5 . .
C7B C8B H8B2 109.5 . .
H8B1 C8B H8B2 109.5 . .
C7B C8B H8B3 109.5 . .
H8B1 C8B H8B3 109.5 . .
H8B2 C8B H8B3 109.5 . .
C7B C9B H9B1 109.5 . .
C7B C9B H9B2 109.5 . .
H9B1 C9B H9B2 109.5 . .
C7B C9B H9B3 109.5 . .
H9B1 C9B H9B3 109.5 . .
H9B2 C9B H9B3 109.5 . .
C7B C10B H10D 109.5 . .
C7B C10B H10E 109.5 . .
H10D C10B H10E 109.5 . .
C7B C10B H10F 109.5 . .
H10D C10B H10F 109.5 . .
H10E C10B H10F 109.5 . .
O5B C11B O6B 125.5(2) . .
O5B C11B C12B 117.4(2) . .
O6B C11B C12B 117.1(2) . .
C13B C12B C15B 116.6(3) . .
C13B C12B C11B 106.6(2) . .
C15B C12B C11B 110.9(2) . .
C13B C12B C14B 108.0(3) . .
C15B C12B C14B 105.4(3) . .
C11B C12B C14B 109.1(2) . .
C12B C13B H13D 109.5 . .
C12B C13B H13E 109.5 . .
H13D C13B H13E 109.5 . .
C12B C13B H13F 109.5 . .
H13D C13B H13F 109.5 . .
H13E C13B H13F 109.5 . .
C12B C14B H14D 109.5 . .
C12B C14B H14E 109.5 . .
H14D C14B H14E 109.5 . .
C12B C14B H14F 109.5 . .
H14D C14B H14F 109.5 . .
H14E C14B H14F 109.5 . .
C12B C15B H15D 109.5 . .
C12B C15B H15E 109.5 . .
H15D C15B H15E 109.5 . .
C12B C15B H15F 109.5 . .
H15D C15B H15F 109.5 . .
H15E C15B H15F 109.5 . .
O7B C16B O8B 125.23(17) . .
O7B C16B C17B 119.0(2) . .
O8B C16B C17B 115.79(19) . .
C18B C17B C19B 116.4(3) . .
C18B C17B C16B 111.3(2) . .
C19B C17B C16B 108.6(2) . .
C18B C17B C20B 107.6(3) . .
C19B C17B C20B 105.0(3) . .
C16B C17B C20B 107.3(2) . .
C17B C18B H18D 109.5 . .
C17B C18B H18E 109.5 . .
H18D C18B H18E 109.5 . .
C17B C18B H18F 109.5 . .
H18D C18B H18F 109.5 . .
H18E C18B H18F 109.5 . .
C17B C19B H19D 109.5 . .
C17B C19B H19E 109.5 . .
H19D C19B H19E 109.5 . .
C17B C19B H19F 109.5 . .
H19D C19B H19F 109.5 . .
H19E C19B H19F 109.5 . .
C17B C20B H20D 109.5 . .
C17B C20B H20E 109.5 . .
H20D C20B H20E 109.5 . .
C17B C20B H20F 109.5 . .
H20D C20B H20F 109.5 . .
H20E C20B H20F 109.5 . .
O9B C21B O10B 125.39(18) . .
O9B C21B C22B 117.37(19) . .
O10B C21B C22B 117.07(18) . .
C25B C22B C24B 109.3(2) . .
C25B C22B C23B 112.7(2) . .
C24B C22B C23B 108.5(2) . .
C25B C22B C21B 110.72(17) . .
C24B C22B C21B 106.63(19) . .
C23B C22B C21B 108.79(19) . .
C22B C23B H23D 109.5 . .
C22B C23B H23E 109.5 . .
H23D C23B H23E 109.5 . .
C22B C23B H23F 109.5 . .
H23D C23B H23F 109.5 . .
H23E C23B H23F 109.5 . .
C22B C24B H24D 109.5 . .
C22B C24B H24E 109.5 . .
H24D C24B H24E 109.5 . .
C22B C24B H24F 109.5 . .
H24D C24B H24F 109.5 . .
H24E C24B H24F 109.5 . .
C22B C25B H25D 109.5 . .
C22B C25B H25E 109.5 . .
H25D C25B H25E 109.5 . .
C22B C25B H25F 109.5 . .
H25D C25B H25F 109.5 . .
H25E C25B H25F 109.5 . .
O11B C26B O12B 126.30(17) . .
O11B C26B C27B 118.22(17) . .
O12B C26B C27B 115.46(18) . .
C29B C27B C30B 110.5(2) . .
C29B C27B C28B 109.4(3) . .
C30B C27B C28B 112.9(2) . .
C29B C27B C26B 105.72(18) . .
C30B C27B C26B 108.3(2) . .
C28B C27B C26B 109.7(2) . .
C27B C28B H28D 109.5 . .
C27B C28B H28E 109.5 . .
H28D C28B H28E 109.5 . .
C27B C28B H28F 109.5 . .
H28D C28B H28F 109.5 . .
H28E C28B H28F 109.5 . .
C27B C29B H29D 109.5 . .
C27B C29B H29E 109.5 . .
H29D C29B H29E 109.5 . .
C27B C29B H29F 109.5 . .
H29D C29B H29F 109.5 . .
H29E C29B H29F 109.5 . .
C27B C30B H30D 109.5 . .
C27B C30B H30E 109.5 . .
H30D C30B H30E 109.5 . .
C27B C30B H30F 109.5 . .
H30D C30B H30F 109.5 . .
H30E C30B H30F 109.5 . .
O13B C31B O14B 127.2(2) . .
O13B C31B C32B 117.8(2) . .
O14B C31B C32B 115.0(2) . .
C33B C32B C34B 115.8(3) . .
C33B C32B C35B 111.3(3) . .
C34B C32B C35B 104.3(3) . .
C33B C32B C31B 110.6(2) . .
C34B C32B C31B 108.7(2) . .
C35B C32B C31B 105.4(2) . .
C32B C33B H33D 109.5 . .
C32B C33B H33E 109.5 . .
H33D C33B H33E 109.5 . .
C32B C33B H33F 109.5 . .
H33D C33B H33F 109.5 . .
H33E C33B H33F 109.5 . .
C32B C34B H34D 109.5 . .
C32B C34B H34E 109.5 . .
H34D C34B H34E 109.5 . .
C32B C34B H34F 109.5 . .
H34D C34B H34F 109.5 . .
H34E C34B H34F 109.5 . .
C32B C35B H35D 109.5 . .
C32B C35B H35E 109.5 . .
H35D C35B H35E 109.5 . .
C32B C35B H35F 109.5 . .
H35D C35B H35F 109.5 . .
H35E C35B H35F 109.5 . .
O15B C36B O16B 124.97(16) . .
O15B C36B C37B 117.95(18) . .
O16B C36B C37B 116.89(18) . .
C38B C37B C40B 112.1(2) . .
C38B C37B C39B 107.9(2) . .
C40B C37B C39B 108.9(2) . .
C38B C37B C36B 110.30(19) . .
C40B C37B C36B 111.61(19) . .
C39B C37B C36B 105.7(2) . .
C37B C38B H38D 109.5 . .
C37B C38B H38E 109.5 . .
H38D C38B H38E 109.5 . .
C37B C38B H38F 109.5 . .
H38D C38B H38F 109.5 . .
H38E C38B H38F 109.5 . .
C37B C39B H39D 109.5 . .
C37B C39B H39E 109.5 . .
H39D C39B H39E 109.5 . .
C37B C39B H39F 109.5 . .
H39D C39B H39F 109.5 . .
H39E C39B H39F 109.5 . .
C37B C40B H40D 109.5 . .
C37B C40B H40E 109.5 . .
H40D C40B H40E 109.5 . .
C37B C40B H40F 109.5 . .
H40D C40B H40F 109.5 . .
H40E C40B H40F 109.5 . .
O18B C41B O17B 125.14(19) . .
O18B C41B C42B 116.7(2) . .
O17B C41B C42B 118.2(2) . .
C44B C42B C43B 107.1(3) . .
C44B C42B C45B 114.4(4) . .
C43B C42B C45B 109.9(3) . .
C44B C42B C41B 104.8(2) . .
C43B C42B C41B 113.6(2) . .
C45B C42B C41B 107.0(3) . .
C42B C43B H43D 109.5 . .
C42B C43B H43E 109.5 . .
H43D C43B H43E 109.5 . .
C42B C43B H43F 109.5 . .
H43D C43B H43F 109.5 . .
H43E C43B H43F 109.5 . .
C42B C44B H44D 109.5 . .
C42B C44B H44E 109.5 . .
H44D C44B H44E 109.5 . .
C42B C44B H44F 109.5 . .
H44D C44B H44F 109.5 . .
H44E C44B H44F 109.5 . .
C42B C45B H45D 109.5 . .
C42B C45B H45E 109.5 . .
H45D C45B H45E 109.5 . .
C42B C45B H45F 109.5 . .
H45D C45B H45F 109.5 . .
H45E C45B H45F 109.5 . .
O19B C46B O20B 124.98(16) . .
O19B C46B C47B 119.68(17) . .
O20B C46B C47B 115.34(17) . .
C49B C47B C50B 111.5(2) . .
C49B C47B C46B 110.96(17) . .
C50B C47B C46B 107.40(19) . .
C49B C47B C48B 111.3(2) . .
C50B C47B C48B 107.1(2) . .
C46B C47B C48B 108.37(19) . .
C47B C48B H48D 109.5 . .
C47B C48B H48E 109.5 . .
H48D C48B H48E 109.5 . .
C47B C48B H48F 109.5 . .
H48D C48B H48F 109.5 . .
H48E C48B H48F 109.5 . .
C47B C49B H49D 109.5 . .
C47B C49B H49E 109.5 . .
H49D C49B H49E 109.5 . .
C47B C49B H49F 109.5 . .
H49D C49B H49F 109.5 . .
H49E C49B H49F 109.5 . .
C47B C50B H50D 109.5 . .
C47B C50B H50E 109.5 . .
H50D C50B H50E 109.5 . .
C47B C50B H50F 109.5 . .
H50D C50B H50F 109.5 . .
H50E C50B H50F 109.5 . .
O22B C51B O21B 124.2(2) . .
O22B C51B C52B 120.67(18) . .
O21B C51B C52B 115.06(19) . .
C53B C52B C55B 111.8(2) . .
C53B C52B C54B 107.4(3) . .
C55B C52B C54B 109.9(2) . .
C53B C52B C51B 108.5(2) . .
C55B C52B C51B 110.7(2) . .
C54B C52B C51B 108.35(18) . .
C52B C53B H53D 109.5 . .
C52B C53B H53E 109.5 . .
H53D C53B H53E 109.5 . .
C52B C53B H53F 109.5 . .
H53D C53B H53F 109.5 . .
H53E C53B H53F 109.5 . .
C52B C54B H54D 109.5 . .
C52B C54B H54E 109.5 . .
H54D C54B H54E 109.5 . .
C52B C54B H54F 109.5 . .
H54D C54B H54F 109.5 . .
H54E C54B H54F 109.5 . .
C52B C55B H55D 109.5 . .
C52B C55B H55E 109.5 . .
H55D C55B H55E 109.5 . .
C52B C55B H55F 109.5 . .
H55D C55B H55F 109.5 . .
H55E C55B H55F 109.5 . .
O23B C56B O24B 125.58(17) . .
O23B C56B C57B 117.98(17) . .
O24B C56B C57B 116.38(18) . .
C60B C57B C59B 111.1(3) . .
C60B C57B C58B 112.7(3) . .
C59B C57B C58B 108.0(2) . .
C60B C57B C56B 108.8(2) . .
C59B C57B C56B 105.54(19) . .
C58B C57B C56B 110.4(2) . .
C57B C58B H58D 109.5 . .
C57B C58B H58E 109.5 . .
H58D C58B H58E 109.5 . .
C57B C58B H58F 109.5 . .
H58D C58B H58F 109.5 . .
H58E C58B H58F 109.5 . .
C57B C59B H59D 109.5 . .
C57B C59B H59E 109.5 . .
H59D C59B H59E 109.5 . .
C57B C59B H59F 109.5 . .
H59D C59B H59F 109.5 . .
H59E C59B H59F 109.5 . .
C57B C60B H60D 109.5 . .
C57B C60B H60E 109.5 . .
H60D C60B H60E 109.5 . .
C57B C60B H60F 109.5 . .
H60D C60B H60F 109.5 . .
H60E C60B H60F 109.5 . .
O26B C61B O25B 126.5(2) . .
O26B C61B C62B 119.4(2) . .
O25B C61B C62B 114.1(2) . .
C65B C62B C63B 116.4(3) . .
C65B C62B C64B 111.3(3) . .
C63B C62B C64B 101.8(3) . .
C65B C62B C61B 110.9(3) . .
C63B C62B C61B 111.6(3) . .
C64B C62B C61B 103.7(3) . .
C62B C63B H63D 109.5 . .
C62B C63B H63E 109.5 . .
H63D C63B H63E 109.5 . .
C62B C63B H63F 109.5 . .
H63D C63B H63F 109.5 . .
H63E C63B H63F 109.5 . .
C62B C64B H64D 109.5 . .
C62B C64B H64E 109.5 . .
H64D C64B H64E 109.5 . .
C62B C64B H64F 109.5 . .
H64D C64B H64F 109.5 . .
H64E C64B H64F 109.5 . .
C62B C65B H65D 109.5 . .
C62B C65B H65E 109.5 . .
H65D C65B H65E 109.5 . .
C62B C65B H65F 109.5 . .
H65D C65B H65F 109.5 . .
H65E C65B H65F 109.5 . .
O28B C66B O27B 124.90(15) . .
O28B C66B C67B 116.55(17) . .
O27B C66B C67B 118.53(17) . .
C68B C67B C70B 111.85(18) . .
C68B C67B C66B 109.29(17) . .
C70B C67B C66B 111.46(17) . .
C68B C67B C69B 106.8(2) . .
C70B C67B C69B 110.27(19) . .
C66B C67B C69B 106.90(16) . .
C67B C68B H68D 109.5 . .
C67B C68B H68E 109.5 . .
H68D C68B H68E 109.5 . .
C67B C68B H68F 109.5 . .
H68D C68B H68F 109.5 . .
H68E C68B H68F 109.5 . .
C67B C69B H69D 109.5 . .
C67B C69B H69E 109.5 . .
H69D C69B H69E 109.5 . .
C67B C69B H69F 109.5 . .
H69D C69B H69F 109.5 . .
H69E C69B H69F 109.5 . .
C67B C70B H70D 109.5 . .
C67B C70B H70E 109.5 . .
H70D C70B H70E 109.5 . .
C67B C70B H70F 109.5 . .
H70D C70B H70F 109.5 . .
H70E C70B H70F 109.5 . .
O30B C71B O29B 126.9(2) . .
O30B C71B C72B 115.8(2) . .
O29B C71B C72B 117.4(2) . .
C73B C72B C74B 118.8(3) . .
C73B C72B C71B 120.7(3) . .
C74B C72B C71B 120.5(2) . .
C72B C73B C76B 117.1(3) . .
C72B C73B H73B 121.4 . .
C76B C73B H73B 121.4 . .
C72B C74B C75B 115.3(3) . .
C72B C74B H74B 122.3 . .
C75B C74B H74B 122.3 . .
N77B C75B C74B 128.7(3) . .
N77B C75B H75B 115.7 . .
C74B C75B H75B 115.7 . .
N77B C76B C73B 126.6(4) . .
N77B C76B H76B 116.7 . .
C73B C76B H76B 116.7 . .
C75B N77B C76B 113.4(3) . .
C75B N77B Cu1D 118.6(2) . .
C76B N77B Cu1D 127.2(2) . .
C75B N77B Cu1C 141.1(2) . .
C76B N77B Cu1C 105.3(2) . .
O31B C78B O32B 127.55(19) . .
O31B C78B C79B 117.0(2) . .
O32B C78B C79B 115.4(2) . .
C80B C79B C81B 116.7(3) . .
C80B C79B C78B 121.9(3) . .
C81B C79B C78B 121.2(2) . .
C79B C80B C82B 118.4(4) . .
C79B C80B H80B 120.8 . .
C82B C80B H80B 120.8 . .
C83B C81B C79B 118.9(3) . .
C83B C81B H81B 120.5 . .
C79B C81B H81B 120.5 . .
N84B C82B C80B 125.1(4) . .
N84B C82B H82B 117.4 . .
C80B C82B H82B 117.4 . .
C81B C83B N84B 121.5(4) . .
C81B C83B H83B 119.3 . .
N84B C83B H83B 119.3 . .
C82B N84B C83B 119.2(3) . .
C82B N84B Cu2C 105.9(3) . 2_456
C83B N84B Cu2C 134.9(3) . 2_456
C82B N84B Cu2C 135.5(3) . .
C83B N84B Cu2C 103.0(3) . .
Cu2C N84B Cu2C 33.79(7) 2_456 .
O2C Cu1C N77A 110.18(14) . .
O2C Cu1C N77B 106.81(14) . .
N77A Cu1C N77B 87.73(9) . .
O2C Cu1C N84A 106.87(13) . 2_657
N77A Cu1C N84A 87.64(10) . 2_657
N77B Cu1C N84A 145.49(13) . 2_657
O2C Cu1C O1C 109.40(13) . .
N77A Cu1C O1C 140.39(14) . .
N77B Cu1C O1C 82.36(10) . .
N84A Cu1C O1C 79.68(10) 2_657 .
O1C Cu1D N77B 94.08(10) . .
O1C Cu1D N84A 90.97(10) . 2_657
N77B Cu1D N84A 168.67(13) . 2_657
O1C Cu1D N77A 176.81(13) . .
N77B Cu1D N77A 87.13(9) . .
N84A Cu1D N77A 87.32(9) 2_657 .
O2C N1C O3C 129.0(5) . .
O2C N1C O4C 113.8(5) . .
O3C N1C O4C 115.5(5) . .
N1C O2C Cu1C 127.2(4) . .
Cu2C Cu2C O5C 126.80(12) 2_456 .
Cu2C Cu2C N84B 86.94(16) 2_456 2_456
O5C Cu2C N84B 103.28(16) . 2_456
Cu2C Cu2C O6C 81.78(11) 2_456 2_456
O5C Cu2C O6C 145.73(17) . 2_456
N84B Cu2C O6C 95.99(13) 2_456 2_456
Cu2C Cu2C O10C 150.55(15) 2_456 .
O5C Cu2C O10C 77.18(18) . .
N84B Cu2C O10C 105.23(18) 2_456 .
O6C Cu2C O10C 70.50(17) 2_456 .
Cu2C Cu2C N84B 59.27(12) 2_456 .
O5C Cu2C N84B 97.81(13) . .
N84B Cu2C N84B 146.21(7) 2_456 .
O6C Cu2C N84B 80.24(11) 2_456 .
O10C Cu2C N84B 105.00(15) . .
Cu2C Cu2C N2C 96.30(12) 2_456 .
O5C Cu2C N2C 32.40(15) . .
N84B Cu2C N2C 92.67(13) 2_456 .
O6C Cu2C N2C 171.01(13) 2_456 .
O10C Cu2C N2C 109.51(18) . .
N84B Cu2C N2C 91.21(11) . .
Cu2C Cu2C O6C 66.68(10) 2_456 .
O5C Cu2C O6C 63.25(15) . .
N84B Cu2C O6C 82.82(13) 2_456 .
O6C Cu2C O6C 148.45(6) 2_456 .
O10C Cu2C O6C 140.36(17) . .
N84B Cu2C O6C 83.52(11) . .
N2C Cu2C O6C 30.86(13) . .
O5C N2C O6C 131.4(4) . .
O5C N2C O7C 107.5(5) . .
O6C N2C O7C 121.0(5) . .
O5C N2C Cu2C 51.5(2) . .
O6C N2C Cu2C 80.0(2) . .
O7C N2C Cu2C 158.9(4) . .
N2C O5C Cu2C 96.1(3) . .
N2C O6C Cu2C 99.4(3) . 2_456
N2C O6C Cu2C 69.1(2) . .
Cu2C O6C Cu2C 31.54(6) 2_456 .
O8C N3C O9C 128.5(7) . .
O8C N3C O10C 119.0(5) . .
O9C N3C O10C 112.5(5) . .
N3C O10C Cu2C 136.1(4) . .
C2D C1D H1D1 109.5 . .
C2D C1D H1D2 109.5 . .
H1D1 C1D H1D2 109.5 . .
C2D C1D H1D3 109.5 . .
H1D1 C1D H1D3 109.5 . .
H1D2 C1D H1D3 109.5 . .
C3D C2D C1D 111.8(2) . .
C3D C2D H2D1 109.3 . .
C1D C2D H2D1 109.3 . .
C3D C2D H2D2 109.3 . .
C1D C2D H2D2 109.3 . .
H2D1 C2D H2D2 107.9 . .
C2D C3D N4D 115.26(19) . .
C2D C3D H3D1 108.5 . .
N4D C3D H3D1 108.5 . .
C2D C3D H3D2 108.5 . .
N4D C3D H3D2 108.5 . .
H3D1 C3D H3D2 107.5 . .
C5D N4D C3D 117.86(18) . .
C5D N4D H4D1 107.8 . .
C3D N4D H4D1 107.8 . .
C5D N4D H4D2 107.8 . .
C3D N4D H4D2 107.8 . .
H4D1 N4D H4D2 107.2 . .
N4D C5D C6D 116.3(2) . .
N4D C5D H5D1 108.2 . .
C6D C5D H5D1 108.2 . .
N4D C5D H5D2 108.2 . .
C6D C5D H5D2 108.2 . .
H5D1 C5D H5D2 107.4 . .
C5D C6D C7D 116.8(3) . .
C5D C6D H6D1 108.1 . .
C7D C6D H6D1 108.1 . .
C5D C6D H6D2 108.1 . .
C7D C6D H6D2 108.1 . .
H6D1 C6D H6D2 107.3 . .
C6D C7D H7D1 109.5 . .
C6D C7D H7D2 109.5 . .
H7D1 C7D H7D2 109.5 . .
C6D C7D H7D3 109.5 . .
H7D1 C7D H7D3 109.5 . .
H7D2 C7D H7D3 109.5 . .
C2E C1E H1E1 109.5 . .
C2E C1E H1E2 109.5 . .
H1E1 C1E H1E2 109.5 . .
C2E C1E H1E3 109.5 . .
H1E1 C1E H1E3 109.5 . .
H1E2 C1E H1E3 109.5 . .
C3E C2E C1E 112.1(2) . .
C3E C2E H2E1 109.2 . .
C1E C2E H2E1 109.2 . .
C3E C2E H2E2 109.2 . .
C1E C2E H2E2 109.2 . .
H2E1 C2E H2E2 107.9 . .
C2E C3E N4E 113.56(18) . .
C2E C3E H3E1 108.9 . .
N4E C3E H3E1 108.9 . .
C2E C3E H3E2 108.9 . .
N4E C3E H3E2 108.9 . .
H3E1 C3E H3E2 107.7 . .
C5E N4E C3E 115.26(16) . .
C5E N4E H4E1 108.5 . .
C3E N4E H4E1 108.5 . .
C5E N4E H4E2 108.5 . .
C3E N4E H4E2 108.5 . .
H4E1 N4E H4E2 107.5 . .
N4E C5E C6E 112.08(18) . .
N4E C5E H5E1 109.2 . .
C6E C5E H5E1 109.2 . .
N4E C5E H5E2 109.2 . .
C6E C5E H5E2 109.2 . .
H5E1 C5E H5E2 107.9 . .
C5E C6E C7E 109.6(2) . .
C5E C6E H6E1 109.8 . .
C7E C6E H6E1 109.8 . .
C5E C6E H6E2 109.8 . .
C7E C6E H6E2 109.8 . .
H6E1 C6E H6E2 108.2 . .
C6E C7E H7E1 109.5 . .
C6E C7E H7E2 109.5 . .
H7E1 C7E H7E2 109.5 . .
C6E C7E H7E3 109.5 . .
H7E1 C7E H7E3 109.5 . .
H7E2 C7E H7E3 109.5 . .
N1F C2F C1F 164.9(9) . .
N1H C2H C1H 154.4(17) . .
N1K C2K C1K 168.1(9) . .
N1L C2L C1L 162.2(6) . .
N1M C2M C1M 178.7(6) . .

loop_
_geom_bond_atom_site_label_1
_geom_bond_atom_site_label_2
_geom_bond_distance
_geom_bond_site_symmetry_2
Cr1A F8A 1.9466(14) .
Cr1A O30A 1.9533(18) .
Cr1A F1A 1.9752(12) .
Cr1A O3A 1.9889(16) .
Cr1A O32A 1.9997(17) .
Cr1A O1A 2.006(2) .
Cr2A F2A 1.9343(11) .
Cr2A F1A 1.9359(13) .
Cr2A O2A 1.9562(16) .
Cr2A O4A 1.9689(17) .
Cr2A O5A 1.9747(18) .
Cr2A O7A 1.9758(17) .
Cr3A F2A 1.9267(11) .
Cr3A F3A 1.9319(11) .
Cr3A O9A 1.9558(14) .
Cr3A O6A 1.9656(16) .
Cr3A O8A 1.9699(16) .
Cr3A O11A 1.9767(15) .
Cr4A F3A 1.9246(11) .
Cr4A F4A 1.9256(11) .
Cr4A O10A 1.9580(15) .
Cr4A O13A 1.9582(14) .
Cr4A O15A 1.9647(13) .
Cr4A O12A 1.9705(13) .
Cr5A F4A 1.9229(11) .
Cr5A F5A 1.9417(11) .
Cr5A O17A 1.9613(15) .
Cr5A O16A 1.9673(15) .
Cr5A O14A 1.9680(16) .
Cr5A O19A 1.9779(15) .
Cr6A F6A 1.9199(12) .
Cr6A F5A 1.9346(12) .
Cr6A O21A 1.9402(19) .
Cr6A O23A 1.9516(17) .
Cr6A O20A 1.9724(17) .
Cr6A O18A 1.9719(16) .
Cr7A F7A 1.8930(14) .
Cr7A O25A 1.942(2) .
Cr7A O27A 1.949(2) .
Cr7A F6A 1.9489(13) .
Cr7A O22A 1.980(2) .
Cr7A O24A 2.0208(19) .
Cr8A F8A 1.9541(14) .
Cr8A O26A 2.004(2) .
Cr8A O28A 2.013(2) .
Cr8A O31A 2.0137(17) .
Cr8A F7A 2.0167(12) .
Cr8A O29A 2.0405(18) .
O1A C1A 1.237(4) .
O2A C1A 1.274(3) .
O3A C6A 1.270(3) .
O4A C6A 1.260(3) .
O5A C11A 1.258(3) .
O6A C11A 1.274(2) .
O7A C16A 1.252(2) .
O8A C16A 1.262(3) .
O9A C21A 1.275(3) .
O10A C21A 1.282(3) .
O11A C26A 1.248(3) .
O12A C26A 1.265(3) .
O13A C31A 1.291(3) .
O14A C31A 1.255(3) .
O15A C36A 1.277(3) .
O16A C36A 1.260(3) .
O17A C41A 1.236(3) .
O18A C41A 1.270(3) .
O19A C46A 1.245(3) .
O20A C46A 1.245(3) .
O21A C51A 1.240(3) .
O22A C51A 1.261(4) .
O23A C56A 1.245(3) .
O24A C56A 1.246(3) .
O25A C61A 1.280(3) .
O26A C61A 1.227(4) .
O27A C66A 1.246(4) .
O28A C66A 1.272(3) .
O29A C71A 1.242(4) .
O30A C71A 1.264(4) .
O31A C78A 1.243(3) .
O32A C78A 1.276(3) .
C1A C2A 1.495(4) .
C2A C5A 1.503(5) .
C2A C3A 1.507(4) .
C2A C4A 1.523(5) .
C3A H3A1 0.9800 .
C3A H3A2 0.9800 .
C3A H3A3 0.9800 .
C4A H4A1 0.9800 .
C4A H4A2 0.9800 .
C4A H4A3 0.9800 .
C5A H5A1 0.9800 .
C5A H5A2 0.9800 .
C5A H5A3 0.9800 .
C6A C7A 1.550(3) .
C7A C9A 1.512(4) .
C7A C10A 1.525(4) .
C7A C8A 1.530(3) .
C8A H8A1 0.9800 .
C8A H8A2 0.9800 .
C8A H8A3 0.9800 .
C9A H9A1 0.9800 .
C9A H9A2 0.9800 .
C9A H9A3 0.9800 .
C10A H10A 0.9800 .
C10A H10B 0.9800 .
C10A H10C 0.9800 .
C11A C12A 1.539(4) .
C12A C13A 1.510(4) .
C12A C14A 1.514(5) .
C12A C15A 1.522(4) .
C13A H13A 0.9800 .
C13A H13B 0.9800 .
C13A H13C 0.9800 .
C14A H14A 0.9800 .
C14A H14B 0.9800 .
C14A H14C 0.9800 .
C15A H15A 0.9800 .
C15A H15B 0.9800 .
C15A H15C 0.9800 .
C16A C17A 1.576(4) .
C17A C20A 1.511(3) .
C17A C18A 1.520(4) .
C17A C19A 1.522(4) .
C18A H18A 0.9800 .
C18A H18B 0.9800 .
C18A H18C 0.9800 .
C19A H19A 0.9800 .
C19A H19B 0.9800 .
C19A H19C 0.9800 .
C20A H20A 0.9800 .
C20A H20B 0.9800 .
C20A H20C 0.9800 .
C21A C22A 1.537(3) .
C22A C23A 1.509(4) .
C22A C25A 1.516(4) .
C22A C24A 1.525(3) .
C23A H23A 0.9800 .
C23A H23B 0.9800 .
C23A H23C 0.9800 .
C24A H24A 0.9800 .
C24A H24B 0.9800 .
C24A H24C 0.9800 .
C25A H25A 0.9800 .
C25A H25B 0.9800 .
C25A H25C 0.9800 .
C26A C27A 1.555(3) .
C27A C29A 1.465(5) .
C27A C28A 1.516(4) .
C27A C30A 1.518(4) .
C28A H28A 0.9800 .
C28A H28B 0.9800 .
C28A H28C 0.9800 .
C29A H29A 0.9800 .
C29A H29B 0.9800 .
C29A H29C 0.9800 .
C30A H30A 0.9800 .
C30A H30B 0.9800 .
C30A H30C 0.9800 .
C31A C32A 1.543(3) .
C32A C34A 1.491(3) .
C32A C33A 1.503(5) .
C32A C35A 1.510(4) .
C33A H33A 0.9800 .
C33A H33B 0.9800 .
C33A H33C 0.9800 .
C34A H34A 0.9800 .
C34A H34B 0.9800 .
C34A H34C 0.9800 .
C35A H35A 0.9800 .
C35A H35B 0.9800 .
C35A H35C 0.9800 .
C36A C37A 1.533(3) .
C37A C40A 1.504(4) .
C37A C39A 1.514(4) .
C37A C38A 1.518(4) .
C38A H38A 0.9800 .
C38A H38B 0.9800 .
C38A H38C 0.9800 .
C39A H39A 0.9800 .
C39A H39B 0.9800 .
C39A H39C 0.9800 .
C40A H40A 0.9800 .
C40A H40B 0.9800 .
C40A H40C 0.9800 .
C41A C42A 1.513(3) .
C42A C44A 1.520(4) .
C42A C45A 1.538(4) .
C42A C43A 1.546(4) .
C43A H43A 0.9800 .
C43A H43B 0.9800 .
C43A H43C 0.9800 .
C44A H44A 0.9800 .
C44A H44B 0.9800 .
C44A H44C 0.9800 .
C45A H45A 0.9800 .
C45A H45B 0.9800 .
C45A H45C 0.9800 .
C46A C47A 1.531(3) .
C47A C49A 1.493(4) .
C47A C48A 1.503(4) .
C47A C50A 1.521(4) .
C48A H48A 0.9800 .
C48A H48B 0.9800 .
C48A H48C 0.9800 .
C49A H49A 0.9800 .
C49A H49B 0.9800 .
C49A H49C 0.9800 .
C50A H50A 0.9800 .
C50A H50B 0.9800 .
C50A H50C 0.9800 .
C51A C52A 1.536(4) .
C52A C55A 1.511(5) .
C52A C54A 1.515(4) .
C52A C53A 1.528(5) .
C53A H53A 0.9800 .
C53A H53B 0.9800 .
C53A H53C 0.9800 .
C54A H54A 0.9800 .
C54A H54B 0.9800 .
C54A H54C 0.9800 .
C55A H55A 0.9800 .
C55A H55B 0.9800 .
C55A H55C 0.9800 .
C56A C57A 1.538(4) .
C57A C58A 1.493(4) .
C57A C60A 1.511(4) .
C57A C59A 1.535(5) .
C58A H58A 0.9800 .
C58A H58B 0.9800 .
C58A H58C 0.9800 .
C59A H59A 0.9800 .
C59A H59B 0.9800 .
C59A H59C 0.9800 .
C60A H60A 0.9800 .
C60A H60B 0.9800 .
C60A H60C 0.9800 .
C61A C62A 1.534(5) .
C62A C64A 1.493(5) .
C62A C65A 1.521(5) .
C62A C63A 1.523(6) .
C63A H63A 0.9800 .
C63A H63B 0.9800 .
C63A H63C 0.9800 .
C64A H64A 0.9800 .
C64A H64B 0.9800 .
C64A H64C 0.9800 .
C65A H65A 0.9800 .
C65A H65B 0.9800 .
C65A H65C 0.9800 .
C66A C67A 1.542(4) .
C67A C69A 1.478(5) .
C67A C68A 1.492(5) .
C67A C70A 1.504(5) .
C68A H68A 0.9800 .
C68A H68B 0.9800 .
C68A H68C 0.9800 .
C69A H69A 0.9800 .
C69A H69B 0.9800 .
C69A H69C 0.9800 .
C70A H70A 0.9800 .
C70A H70B 0.9800 .
C70A H70C 0.9800 .
C71A C72A 1.522(3) .
C72A C73A 1.366(5) .
C72A C74A 1.416(5) .
C73A C76A 1.419(4) .
C73A H73A 0.9500 .
C74A C75A 1.419(5) .
C74A H74A 0.9500 .
C75A N77A 1.360(5) .
C75A H75A 0.9500 .
C76A N77A 1.297(5) .
C76A H76A 0.9500 .
N77A Cu1C 2.004(2) .
N77A Cu1D 2.106(2) .
C78A C79A 1.501(3) .
C79A C80A 1.359(5) .
C79A C81A 1.428(4) .
C80A C82A 1.421(5) .
C80A H80A 0.9500 .
C81A C83A 1.388(4) .
C81A H81A 0.9500 .
C82A N84A 1.345(5) .
C82A H82A 0.9500 .
C83A N84A 1.314(5) .
C83A H83A 0.9500 .
N84A Cu1D 2.024(2) 2_657
N84A Cu1C 2.114(3) 2_657
Cr1B F8B 1.9319(13) .
Cr1B O30B 1.974(2) .
Cr1B F1B 1.9829(11) .
Cr1B O1B 1.985(2) .
Cr1B O3B 2.0049(16) .
Cr1B O32B 2.0133(15) .
Cr2B F1B 1.9175(12) .
Cr2B F2B 1.9488(11) .
Cr2B O4B 1.9560(13) .
Cr2B O2B 1.9586(17) .
Cr2B O5B 1.9646(16) .
Cr2B O7B 1.9768(14) .
Cr3B F2B 1.9202(11) .
Cr3B F3B 1.9370(10) .
Cr3B O6B 1.9581(14) .
Cr3B O9B 1.9618(14) .
Cr3B O11B 1.9723(14) .
Cr3B O8B 1.9765(13) .
Cr4B F3B 1.9257(11) .
Cr4B F4B 1.9279(10) .
Cr4B O13B 1.9548(15) .
Cr4B O15B 1.9592(13) .
Cr4B O12B 1.9616(13) .
Cr4B O10B 1.9629(14) .
Cr5B F4B 1.9221(11) .
Cr5B F5B 1.9318(11) .
Cr5B O17B 1.9599(15) .
Cr5B O16B 1.9684(12) .
Cr5B O19B 1.9725(12) .
Cr5B O14B 1.9734(15) .
Cr6B F5B 1.9351(11) .
Cr6B F6B 1.9356(10) .
Cr6B O18B 1.9441(14) .
Cr6B O21B 1.9456(14) .
Cr6B O23B 1.9657(13) .
Cr6B O20B 1.9704(12) .
Cr7B F7B 1.9230(12) .
Cr7B O25B 1.9465(14) .
Cr7B F6B 1.9514(11) .
Cr7B O27B 1.9692(12) .
Cr7B O22B 1.9689(15) .
Cr7B O24B 1.9826(13) .
Cr8B F8B 1.9705(12) .
Cr8B F7B 1.9885(11) .
Cr8B O26B 1.9953(15) .
Cr8B O28B 2.0040(13) .
Cr8B O29B 2.0051(14) .
Cr8B O31B 2.0086(13) .
O1B C1B 1.237(4) .
O2B C1B 1.276(3) .
O3B C6B 1.256(3) .
O4B C6B 1.267(3) .
O5B C11B 1.266(3) .
O6B C11B 1.283(3) .
O7B C16B 1.247(3) .
O8B C16B 1.268(3) .
O9B C21B 1.265(2) .
O10B C21B 1.269(3) .
O11B C26B 1.253(3) .
O12B C26B 1.260(2) .
O13B C31B 1.257(3) .
O14B C31B 1.258(3) .
O15B C36B 1.262(2) .
O16B C36B 1.277(2) .
O17B C41B 1.287(3) .
O18B C41B 1.237(3) .
O19B C46B 1.264(2) .
O20B C46B 1.271(2) .
O21B C51B 1.274(2) .
O22B C51B 1.257(3) .
O23B C56B 1.259(3) .
O24B C56B 1.275(2) .
O25B C61B 1.278(3) .
O26B C61B 1.255(3) .
O27B C66B 1.276(2) .
O28B C66B 1.259(2) .
O29B C71B 1.272(3) .
O30B C71B 1.256(3) .
O31B C78B 1.258(3) .
O32B C78B 1.266(3) .
C1B C2B 1.555(4) .
C2B C3B 1.467(5) .
C2B C4B 1.497(5) .
C2B C5B 1.518(5) .
C3B H3B1 0.9800 .
C3B H3B2 0.9800 .
C3B H3B3 0.9800 .
C4B H4B1 0.9800 .
C4B H4B2 0.9800 .
C4B H4B3 0.9800 .
C5B H5B1 0.9800 .
C5B H5B2 0.9800 .
C5B H5B3 0.9800 .
C6B C7B 1.541(3) .
C7B C9B 1.489(4) .
C7B C10B 1.504(4) .
C7B C8B 1.523(4) .
C8B H8B1 0.9800 .
C8B H8B2 0.9800 .
C8B H8B3 0.9800 .
C9B H9B1 0.9800 .
C9B H9B2 0.9800 .
C9B H9B3 0.9800 .
C10B H10D 0.9800 .
C10B H10E 0.9800 .
C10B H10F 0.9800 .
C11B C12B 1.514(3) .
C12B C13B 1.454(4) .
C12B C15B 1.509(4) .
C12B C14B 1.564(4) .
C13B H13D 0.9800 .
C13B H13E 0.9800 .
C13B H13F 0.9800 .
C14B H14D 0.9800 .
C14B H14E 0.9800 .
C14B H14F 0.9800 .
C15B H15D 0.9800 .
C15B H15E 0.9800 .
C15B H15F 0.9800 .
C16B C17B 1.525(3) .
C17B C18B 1.491(4) .
C17B C19B 1.505(4) .
C17B C20B 1.568(5) .
C18B H18D 0.9800 .
C18B H18E 0.9800 .
C18B H18F 0.9800 .
C19B H19D 0.9800 .
C19B H19E 0.9800 .
C19B H19F 0.9800 .
C20B H20D 0.9800 .
C20B H20E 0.9800 .
C20B H20F 0.9800 .
C21B C22B 1.536(3) .
C22B C25B 1.501(3) .
C22B C24B 1.516(3) .
C22B C23B 1.523(4) .
C23B H23D 0.9800 .
C23B H23E 0.9800 .
C23B H23F 0.9800 .
C24B H24D 0.9800 .
C24B H24E 0.9800 .
C24B H24F 0.9800 .
C25B H25D 0.9800 .
C25B H25E 0.9800 .
C25B H25F 0.9800 .
C26B C27B 1.568(3) .
C27B C29B 1.502(4) .
C27B C30B 1.509(4) .
C27B C28B 1.512(4) .
C28B H28D 0.9800 .
C28B H28E 0.9800 .
C28B H28F 0.9800 .
C29B H29D 0.9800 .
C29B H29E 0.9800 .
C29B H29F 0.9800 .
C30B H30D 0.9800 .
C30B H30E 0.9800 .
C30B H30F 0.9800 .
C31B C32B 1.553(3) .
C32B C33B 1.480(4) .
C32B C34B 1.506(4) .
C32B C35B 1.526(4) .
C33B H33D 0.9800 .
C33B H33E 0.9800 .
C33B H33F 0.9800 .
C34B H34D 0.9800 .
C34B H34E 0.9800 .
C34B H34F 0.9800 .
C35B H35D 0.9800 .
C35B H35E 0.9800 .
C35B H35F 0.9800 .
C36B C37B 1.531(3) .
C37B C38B 1.517(4) .
C37B C40B 1.524(4) .
C37B C39B 1.529(4) .
C38B H38D 0.9800 .
C38B H38E 0.9800 .
C38B H38F 0.9800 .
C39B H39D 0.9800 .
C39B H39E 0.9800 .
C39B H39F 0.9800 .
C40B H40D 0.9800 .
C40B H40E 0.9800 .
C40B H40F 0.9800 .
C41B C42B 1.514(3) .
C42B C44B 1.479(5) .
C42B C43B 1.484(4) .
C42B C45B 1.498(5) .
C43B H43D 0.9800 .
C43B H43E 0.9800 .
C43B H43F 0.9800 .
C44B H44D 0.9800 .
C44B H44E 0.9800 .
C44B H44F 0.9800 .
C45B H45D 0.9800 .
C45B H45E 0.9800 .
C45B H45F 0.9800 .
C46B C47B 1.525(3) .
C47B C49B 1.520(3) .
C47B C50B 1.523(4) .
C47B C48B 1.554(4) .
C48B H48D 0.9800 .
C48B H48E 0.9800 .
C48B H48F 0.9800 .
C49B H49D 0.9800 .
C49B H49E 0.9800 .
C49B H49F 0.9800 .
C50B H50D 0.9800 .
C50B H50E 0.9800 .
C50B H50F 0.9800 .
C51B C52B 1.536(3) .
C52B C53B 1.499(4) .
C52B C55B 1.522(3) .
C52B C54B 1.526(3) .
C53B H53D 0.9800 .
C53B H53E 0.9800 .
C53B H53F 0.9800 .
C54B H54D 0.9800 .
C54B H54E 0.9800 .
C54B H54F 0.9800 .
C55B H55D 0.9800 .
C55B H55E 0.9800 .
C55B H55F 0.9800 .
C56B C57B 1.558(3) .
C57B C60B 1.501(4) .
C57B C59B 1.518(4) .
C57B C58B 1.533(4) .
C58B H58D 0.9800 .
C58B H58E 0.9800 .
C58B H58F 0.9800 .
C59B H59D 0.9800 .
C59B H59E 0.9800 .
C59B H59F 0.9800 .
C60B H60D 0.9800 .
C60B H60E 0.9800 .
C60B H60F 0.9800 .
C61B C62B 1.542(3) .
C62B C65B 1.458(4) .
C62B C63B 1.492(5) .
C62B C64B 1.497(5) .
C63B H63D 0.9800 .
C63B H63E 0.9800 .
C63B H63F 0.9800 .
C64B H64D 0.9800 .
C64B H64E 0.9800 .
C64B H64F 0.9800 .
C65B H65D 0.9800 .
C65B H65E 0.9800 .
C65B H65F 0.9800 .
C66B C67B 1.534(2) .
C67B C68B 1.521(3) .
C67B C70B 1.527(3) .
C67B C69B 1.539(3) .
C68B H68D 0.9800 .
C68B H68E 0.9800 .
C68B H68F 0.9800 .
C69B H69D 0.9800 .
C69B H69E 0.9800 .
C69B H69F 0.9800 .
C70B H70D 0.9800 .
C70B H70E 0.9800 .
C70B H70F 0.9800 .
C71B C72B 1.499(3) .
C72B C73B 1.359(4) .
C72B C74B 1.370(4) .
C73B C76B 1.382(5) .
C73B H73B 0.9500 .
C74B C75B 1.389(4) .
C74B H74B 0.9500 .
C75B N77B 1.266(5) .
C75B H75B 0.9500 .
C76B N77B 1.292(5) .
C76B H76B 0.9500 .
N77B Cu1D 2.010(2) .
N77B Cu1C 2.090(2) .
C78B C79B 1.504(3) .
C79B C80B 1.390(4) .
C79B C81B 1.396(4) .
C80B C82B 1.395(5) .
C80B H80B 0.9500 .
C81B C83B 1.373(4) .
C81B H81B 0.9500 .
C82B N84B 1.213(8) .
C82B H82B 0.9500 .
C83B N84B 1.369(6) .
C83B H83B 0.9500 .
N84B Cu2C 1.961(3) 2_456
N84B Cu2C 2.278(4) .
Cu1C O2C 1.842(4) .
Cu1C N84A 2.114(3) 2_657
Cu1C O1C 2.344(3) .
Cu1D O1C 1.988(3) .
Cu1D N84A 2.024(2) 2_657
N1C O2C 1.170(5) .
N1C O3C 1.215(6) .
N1C O4C 1.288(7) .
Cu2C Cu2C 1.2687(12) 2_456
Cu2C O5C 1.792(4) .
Cu2C N84B 1.961(3) 2_456
Cu2C O6C 2.227(4) 2_456
Cu2C O10C 2.234(5) .
Cu2C N2C 2.278(4) .
Cu2C O6C 2.400(4) .
N2C O5C 1.227(5) .
N2C O6C 1.250(5) .
N2C O7C 1.280(5) .
O6C Cu2C 2.227(4) 2_456
N3C O8C 1.247(6) .
N3C O9C 1.248(6) .
N3C O10C 1.260(7) .
C1D C2D 1.491(4) .
C1D H1D1 0.9800 .
C1D H1D2 0.9800 .
C1D H1D3 0.9800 .
C2D C3D 1.478(3) .
C2D H2D1 0.9900 .
C2D H2D2 0.9900 .
C3D N4D 1.484(3) .
C3D H3D1 0.9900 .
C3D H3D2 0.9900 .
N4D C5D 1.454(3) .
N4D H4D1 0.9900 .
N4D H4D2 0.9900 .
C5D C6D 1.462(4) .
C5D H5D1 0.9900 .
C5D H5D2 0.9900 .
C6D C7D 1.508(4) .
C6D H6D1 0.9900 .
C6D H6D2 0.9900 .
C7D H7D1 0.9800 .
C7D H7D2 0.9800 .
C7D H7D3 0.9800 .
C1E C2E 1.506(4) .
C1E H1E1 0.9800 .
C1E H1E2 0.9800 .
C1E H1E3 0.9800 .
C2E C3E 1.489(4) .
C2E H2E1 0.9900 .
C2E H2E2 0.9900 .
C3E N4E 1.513(3) .
C3E H3E1 0.9900 .
C3E H3E2 0.9900 .
N4E C5E 1.469(3) .
N4E H4E1 0.9900 .
N4E H4E2 0.9900 .
C5E C6E 1.490(3) .
C5E H5E1 0.9900 .
C5E H5E2 0.9900 .
C6E C7E 1.530(4) .
C6E H6E1 0.9900 .
C6E H6E2 0.9900 .
C7E H7E1 0.9800 .
C7E H7E2 0.9800 .
C7E H7E3 0.9800 .
C1F C2F 1.380(8) .
C2F N1F 1.314(8) .
C1H C2H 1.407(9) .
C2H N1H 1.322(9) .
C1K C2K 1.391(9) .
C2K N1K 1.314(10) .
C1L C2L 1.384(8) .
C2L N1L 1.284(6) .
C1M C2M 1.374(6) .
C2M N1M 1.244(8) .
C2N N1N 1.371(15) .
